data_4314426
loop_
_publ_author_name
'Patrina Paraskevopoulou'
'Lin Ai'
'Qiuwen Wang'
'Devender Pinnapareddy'
'Rama Acharyya'
'Rupam Dinda'
'Purak Das'
'Remle \,Celenligil-\,Cetin'
'Georgios Floros'
'Yiannis Sanakis'
'Amitava Choudhury'
'Nigam P. Rath'
'Pericles Stavropoulos'

_publ_section_title
;
 Synthesis and Characterization of a Series of Structurally and
 Electronically Diverse Fe(II) Complexes Featuring a Family of
 Triphenylamido-Amine Ligands
;
_journal_name_full 'Inorganic Chemistry'
_journal_page_first 108
_journal_page_last 122
_journal_paper_doi 10.1021/ic9015838
_journal_volume 49
_journal_year 2010
_chemical_formula_sum 'C212 H220 Fe4 K4 N16 O26'
_chemical_formula_weight 3787.84
_chemical_name_systematic
; 
 ? 
;
_space_group_IT_number 2
_symmetry_cell_setting triclinic
_symmetry_space_group_name_Hall '-P 1'
_symmetry_space_group_name_H-M 'P -1'
_atom_sites_solution_hydrogens geom
_atom_sites_solution_primary direct
_atom_sites_solution_secondary difmap
_audit_creation_method SHELXL-97
_cell_angle_alpha 80.439(6)
_cell_angle_beta 85.325(6)
_cell_angle_gamma 79.324(6)
_cell_formula_units_Z 1
_cell_length_a 13.4826(12)
_cell_length_b 14.9649(15)
_cell_length_c 23.685(2)
_cell_measurement_reflns_used 3749
_cell_measurement_temperature 100(2)
_cell_measurement_theta_max 20.9
_cell_measurement_theta_min 3.0
_cell_volume 4624.5(7)
_computing_cell_refinement 'Bruker-Apex II (Bruker, 2006)'
_computing_data_collection 'Bruker-Apex II (Bruker, 2006)'
_computing_data_reduction 'Bruker-SAINT   (Bruker, 2006)'
_computing_molecular_graphics 'Bruker-SHELXTL (Sheldrick, G.M., 2008)'
_computing_publication_material 'Bruker-SHELXTL (Sheldrick, G.M., 2008)'
_computing_structure_refinement 'Bruker-SHELXTL (Sheldrick, G.M., 2008)'
_computing_structure_solution 'Bruker-SHELXTL (Sheldrick, G.M., 2008)'
_diffrn_ambient_temperature 100(2)
_diffrn_measured_fraction_theta_full 0.989
_diffrn_measured_fraction_theta_max 0.989
_diffrn_measurement_device_type 'CCD area detector'
_diffrn_measurement_method 'phi and omega scans'
_diffrn_radiation_monochromator graphite
_diffrn_radiation_source 'fine-focus sealed tube'
_diffrn_radiation_type MoK\a
_diffrn_radiation_wavelength 0.71073
_diffrn_reflns_av_R_equivalents 0.2168
_diffrn_reflns_av_sigmaI/netI 0.2452
_diffrn_reflns_limit_h_max 16
_diffrn_reflns_limit_h_min -16
_diffrn_reflns_limit_k_max 18
_diffrn_reflns_limit_k_min -18
_diffrn_reflns_limit_l_max 28
_diffrn_reflns_limit_l_min -28
_diffrn_reflns_number 82027
_diffrn_reflns_theta_full 25.54
_diffrn_reflns_theta_max 25.54
_diffrn_reflns_theta_min 2.27
_exptl_absorpt_coefficient_mu 0.473
_exptl_absorpt_correction_T_max 0.9631
_exptl_absorpt_correction_T_min 0.8828
_exptl_absorpt_correction_type numerical
_exptl_absorpt_process_details 'sadabs v2007/2'
_exptl_crystal_colour yellow
_exptl_crystal_density_diffrn 1.360
_exptl_crystal_density_meas ?
_exptl_crystal_density_method 'not measured'
_exptl_crystal_description rectangular
_exptl_crystal_F_000 1992
_exptl_crystal_size_max 0.27
_exptl_crystal_size_mid 0.19
_exptl_crystal_size_min 0.08
_refine_diff_density_max 1.274
_refine_diff_density_min -0.716
_refine_diff_density_rms 0.126
_refine_ls_extinction_coef 0.0088(12)
_refine_ls_extinction_expression Fc^*^=kFc[1+0.001xFc^2^\l^3^/sin(2\q)]^-1/4^
_refine_ls_extinction_method SHELXL
_refine_ls_goodness_of_fit_ref 1.012
_refine_ls_hydrogen_treatment noref
_refine_ls_matrix_type full
_refine_ls_number_parameters 1190
_refine_ls_number_reflns 17120
_refine_ls_number_restraints 13
_refine_ls_restrained_S_all 1.206
_refine_ls_R_factor_all 0.2777
_refine_ls_R_factor_gt 0.1385
_refine_ls_shift/su_max 0.004
_refine_ls_shift/su_mean 0.000
_refine_ls_structure_factor_coef Fsqd
_refine_ls_weighting_details 'calc w=1/[\s^2^(Fo^2^)+(0.1245P)^2^+59.7411P] where P=(Fo^2^+2Fc^2^)/3'
_refine_ls_weighting_scheme calc
_refine_ls_wR_factor_gt 0.3259
_refine_ls_wR_factor_ref 0.3974
_reflns_number_gt 6926
_reflns_number_total 17120
_reflns_threshold_expression >2sigma(I)
_cod_data_source_file ic9015838_si_002_06.cif
_cod_data_source_block {L6Fe(II)}2
_cod_depositor_comments
;
The following automatic conversions were performed:

'_symmetry_cell_setting' value 'Triclinic' changed to 'triclinic'
according to the built-in table from CIF Core dictionary named
'cif_core.dic' version 2.4.1 from 2010-06-29.

Automatic conversion script
Id: cif_fix_values 1646 2011-03-28 12:23:43Z adriana 

The following automatic conversions were performed:

'_exptl_crystal_density_meas' value 'no' was changed to '?' - the
value is perceived as not measured.

Automatic conversion script
Id: cif_fix_values 3008 2015-01-20 13:52:24Z robertas 
;
_cod_original_cell_volume 4624.6(7)
_cod_database_code 4314426

loop_
_symmetry_equiv_pos_as_xyz
'x, y, z'
'-x, -y, -z'

loop_
_atom_site_label
_atom_site_type_symbol
_atom_site_fract_x
_atom_site_fract_y
_atom_site_fract_z
_atom_site_U_iso_or_equiv
_atom_site_adp_type
_atom_site_occupancy
_atom_site_symmetry_multiplicity
_atom_site_calc_flag
_atom_site_refinement_flags
_atom_site_disorder_assembly
_atom_site_disorder_group
Fe1 Fe 0.68140(14) 0.45295(13) 0.75182(8) 0.0328(6) Uani 1 1 d . . .
Fe2 Fe 0.88305(16) 0.21070(14) 0.75278(9) 0.0412(7) Uani 1 1 d . . .
K1 K 0.8097(3) 0.3707(3) 0.6161(2) 0.0903(18) Uani 1 1 d . . .
K2 K 0.7271(3) 0.2406(2) 1.01050(14) 0.0532(10) Uani 1 1 d . . .
O1 O 0.6542(7) 0.3307(7) 0.7448(4) 0.042(3) Uani 1 1 d . . .
O2 O 0.9044(7) 0.3357(6) 0.7600(4) 0.040(2) Uani 1 1 d . . .
O3 O 0.6878(7) 0.3849(6) 0.9285(4) 0.037(2) Uani 1 1 d . . .
O4 O 0.6264(8) 0.4539(7) 0.6215(4) 0.047(3) Uani 1 1 d . . .
O5 O 0.9889(9) 0.2943(8) 0.6356(5) 0.067(4) Uani 1 1 d . . .
O6 O 0.8191(7) 0.1528(7) 0.9277(4) 0.044(3) Uani 1 1 d . . .
O7 O 0.8398(14) 0.4655(13) 0.5193(6) 0.116(6) Uani 1 1 d . . .
O9 O 0.5295(11) 0.2705(11) 1.0557(6) 0.081(4) Uani 1 1 d . . .
O10 O 0.8946(12) 0.1708(9) 1.0721(6) 0.082(4) Uani 1 1 d . . .
O11 O 0.682(2) 0.0700(10) 1.0533(6) 0.163(10) Uani 1 1 d . . .
N1 N 0.6912(8) 0.6152(8) 0.7526(5) 0.037(3) Uani 1 1 d . . .
N2 N 0.6865(8) 0.4708(7) 0.8368(4) 0.028(3) Uani 1 1 d . . .
N3 N 0.8236(8) 0.4715(8) 0.7159(5) 0.036(3) Uani 1 1 d . . .
N4 N 0.5866(8) 0.5386(7) 0.6919(5) 0.035(3) Uani 1 1 d . . .
N5 N 0.8764(10) 0.0525(8) 0.7386(6) 0.051(4) Uani 1 1 d . . .
N6 N 0.7581(9) 0.2172(8) 0.7056(5) 0.046(3) Uani 1 1 d . . .
N7 N 0.8533(8) 0.1350(7) 0.8324(5) 0.034(3) Uani 1 1 d . . .
N8 N 1.0074(9) 0.1643(8) 0.7001(5) 0.051(4) Uani 1 1 d . . .
C1 C 0.5349(9) 0.6152(8) 0.7151(5) 0.027(3) Uani 1 1 d . . .
C2 C 0.4301(10) 0.6503(10) 0.7117(6) 0.039(4) Uani 1 1 d . . .
H2A H 0.3909 0.6292 0.6867 0.047 Uiso 1 1 calc R . .
C3 C 0.3862(12) 0.7147(10) 0.7449(6) 0.046(4) Uani 1 1 d . . .
H3A H 0.3160 0.7379 0.7422 0.055 Uiso 1 1 calc R . .
C4 C 0.4378(12) 0.7471(11) 0.7814(7) 0.052(4) Uani 1 1 d . . .
H4A H 0.4038 0.7919 0.8037 0.063 Uiso 1 1 calc R . .
C5 C 0.5403(10) 0.7148(10) 0.7861(6) 0.039(4) Uani 1 1 d . . .
H5A H 0.5774 0.7352 0.8125 0.047 Uiso 1 1 calc R . .
C6 C 0.5874(10) 0.6518(9) 0.7511(6) 0.035(3) Uani 1 1 d . . .
C7 C 0.7473(10) 0.6114(9) 0.8050(7) 0.038(4) Uani 1 1 d . . .
C8 C 0.7954(12) 0.6808(10) 0.8109(8) 0.054(5) Uani 1 1 d . . .
H8A H 0.7933 0.7327 0.7816 0.064 Uiso 1 1 calc R . .
C9 C 0.8477(12) 0.6760(11) 0.8598(8) 0.059(5) Uani 1 1 d . . .
H9A H 0.8823 0.7240 0.8642 0.071 Uiso 1 1 calc R . .
C10 C 0.8484(13) 0.6015(12) 0.9010(8) 0.058(5) Uani 1 1 d . . .
H10A H 0.8842 0.5974 0.9345 0.070 Uiso 1 1 calc R . .
C11 C 0.7977(11) 0.5311(10) 0.8953(7) 0.043(4) Uani 1 1 d . . .
H11E H 0.7998 0.4793 0.9247 0.051 Uiso 1 1 calc R . .
C12 C 0.7446(10) 0.5352(9) 0.8476(6) 0.035(3) Uani 1 1 d . . .
C13 C 0.6568(10) 0.4075(9) 0.8793(6) 0.032(3) Uani 1 1 d . . .
C14 C 0.5745(10) 0.3620(9) 0.8625(6) 0.033(3) Uani 1 1 d . . .
C15 C 0.4159(11) 0.3742(11) 0.8214(7) 0.048(4) Uani 1 1 d . . .
H15A H 0.3590 0.4105 0.8026 0.058 Uiso 1 1 calc R . .
C16 C 0.4229(13) 0.2803(11) 0.8343(7) 0.054(4) Uani 1 1 d . . .
H16A H 0.3701 0.2522 0.8249 0.064 Uiso 1 1 calc R . .
C17 C 0.5071(10) 0.2257(10) 0.8611(6) 0.039(4) Uani 1 1 d . . .
H17A H 0.5131 0.1606 0.8682 0.046 Uiso 1 1 calc R . .
C18 C 0.5822(11) 0.2680(10) 0.8771(6) 0.037(3) Uani 1 1 d . . .
H18A H 0.6375 0.2326 0.8977 0.044 Uiso 1 1 calc R . .
C19 C 0.8235(11) 0.5601(10) 0.6832(6) 0.044(4) Uani 1 1 d . . .
C20 C 0.7544(10) 0.6318(10) 0.7004(6) 0.037(4) Uani 1 1 d . . .
C21 C 0.7469(11) 0.7193(11) 0.6693(8) 0.057(5) Uani 1 1 d . . .
H21A H 0.7013 0.7684 0.6830 0.069 Uiso 1 1 calc R . .
C22 C 0.8026(12) 0.7369(13) 0.6200(8) 0.070(6) Uani 1 1 d . . .
H22A H 0.7958 0.7975 0.5991 0.084 Uiso 1 1 calc R . .
C23 C 0.8710(12) 0.6639(11) 0.5999(7) 0.065(6) Uani 1 1 d . . .
H23A H 0.9097 0.6749 0.5649 0.078 Uiso 1 1 calc R . .
C24 C 0.8819(11) 0.5748(12) 0.6319(7) 0.060(5) Uani 1 1 d . . .
H24A H 0.9281 0.5254 0.6190 0.072 Uiso 1 1 calc R . .
C25 C 0.9055(10) 0.4184(10) 0.7360(6) 0.040(4) Uani 1 1 d . . .
C26 C 1.0057(11) 0.4496(10) 0.7348(7) 0.045(4) Uani 1 1 d . . .
C27 C 1.0128(12) 0.5346(12) 0.7413(7) 0.056(5) Uani 1 1 d . . .
H27A H 0.9533 0.5778 0.7474 0.067 Uiso 1 1 calc R . .
C28 C 1.1090(15) 0.5614(14) 0.7393(8) 0.074(6) Uani 1 1 d . . .
H28A H 1.1130 0.6224 0.7441 0.089 Uiso 1 1 calc R . .
C29 C 1.1957(13) 0.5009(16) 0.7305(8) 0.073(6) Uani 1 1 d . . .
H29A H 1.2600 0.5188 0.7289 0.087 Uiso 1 1 calc R . .
C30 C 1.1872(13) 0.4142(16) 0.7242(7) 0.065(5) Uani 1 1 d . . .
H30A H 1.2468 0.3708 0.7186 0.078 Uiso 1 1 calc R . .
C31 C 1.0956(12) 0.3876(13) 0.7256(7) 0.058(5) Uani 1 1 d . . .
H31A H 1.0923 0.3267 0.7203 0.070 Uiso 1 1 calc R . .
C32 C 0.4915(9) 0.4154(11) 0.8358(6) 0.038(4) Uani 1 1 d . . .
H32A H 0.4867 0.4804 0.8273 0.045 Uiso 1 1 calc R . .
C33 C 0.5838(10) 0.5276(9) 0.6381(6) 0.035(3) Uani 1 1 d . . .
C34 C 0.5342(11) 0.5995(10) 0.5937(6) 0.036(3) Uani 1 1 d . . .
C35 C 0.4773(13) 0.5772(12) 0.5535(7) 0.057(5) Uani 1 1 d . . .
H35A H 0.4629 0.5165 0.5581 0.068 Uiso 1 1 calc R . .
C36 C 0.4401(15) 0.6415(12) 0.5062(7) 0.063(5) Uani 1 1 d . . .
H36A H 0.4021 0.6235 0.4793 0.075 Uiso 1 1 calc R . .
C37 C 0.4581(14) 0.7275(14) 0.4989(8) 0.066(5) Uani 1 1 d . . .
H37A H 0.4342 0.7705 0.4666 0.080 Uiso 1 1 calc R . .
C38 C 0.5126(12) 0.7537(11) 0.5394(7) 0.055(5) Uani 1 1 d . . .
H38A H 0.5246 0.8151 0.5353 0.066 Uiso 1 1 calc R . .
C39 C 0.5490(11) 0.6890(10) 0.5857(6) 0.041(4) Uani 1 1 d . . .
H39A H 0.5858 0.7077 0.6128 0.049 Uiso 1 1 calc R . .
C40 C 0.6662(11) 0.2615(9) 0.7185(6) 0.034(3) Uani 1 1 d . . .
C41 C 0.5724(12) 0.2313(10) 0.7052(7) 0.048(4) Uani 1 1 d . . .
C42 C 0.5500(16) 0.1454(11) 0.7297(7) 0.060(5) Uani 1 1 d . . .
H42A H 0.5981 0.1035 0.7526 0.072 Uiso 1 1 calc R . .
C43 C 0.4609(16) 0.1203(14) 0.7217(8) 0.069(5) Uani 1 1 d . . .
H43A H 0.4448 0.0638 0.7416 0.083 Uiso 1 1 calc R . .
C44 C 0.3922(14) 0.1782(14) 0.6836(8) 0.068(5) Uani 1 1 d . . .
H44A H 0.3322 0.1595 0.6752 0.081 Uiso 1 1 calc R . .
C45 C 0.8663(10) 0.1674(9) 0.8802(6) 0.036(4) Uani 1 1 d . . .
C46 C 0.4144(13) 0.2614(13) 0.6593(8) 0.064(5) Uani 1 1 d . . .
H46A H 0.3674 0.3014 0.6347 0.077 Uiso 1 1 calc R . .
C47 C 0.9534(10) 0.2185(9) 0.8756(6) 0.032(3) Uani 1 1 d . . .
C48 C 0.5036(13) 0.2913(12) 0.6687(7) 0.056(5) Uani 1 1 d . . .
H48A H 0.5169 0.3500 0.6511 0.068 Uiso 1 1 calc R . .
C49 C 1.0442(11) 0.1832(10) 0.8495(6) 0.040(4) Uani 1 1 d . . .
H49A H 1.0505 0.1281 0.8336 0.048 Uiso 1 1 calc R . .
C50 C 1.1265(11) 0.2279(12) 0.8465(7) 0.055(5) Uani 1 1 d . . .
H50A H 1.1889 0.2047 0.8280 0.066 Uiso 1 1 calc R . .
C51 C 1.0300(12) 0.2115(11) 0.6511(6) 0.052(5) Uani 1 1 d . . .
C52 C 1.1155(13) 0.3069(13) 0.8710(8) 0.064(5) Uani 1 1 d . . .
H52A H 1.1705 0.3392 0.8689 0.076 Uiso 1 1 calc R . .
C53 C 1.1093(13) 0.1719(13) 0.6079(6) 0.059(5) Uani 1 1 d . . .
C54 C 1.0259(12) 0.3390(12) 0.8984(8) 0.063(5) Uani 1 1 d . . .
H54A H 1.0195 0.3929 0.9156 0.075 Uiso 1 1 calc R . .
C55 C 1.1801(15) 0.2249(13) 0.5832(7) 0.077(7) Uani 1 1 d . . .
H55A H 1.1815 0.2821 0.5953 0.092 Uiso 1 1 calc R . .
C56 C 0.9451(11) 0.2942(10) 0.9012(7) 0.046(4) Uani 1 1 d . . .
H56A H 0.8837 0.3162 0.9211 0.055 Uiso 1 1 calc R . .
C57 C 1.2470(18) 0.1952(15) 0.5420(9) 0.099(9) Uani 1 1 d . . .
H57A H 1.2934 0.2331 0.5241 0.119 Uiso 1 1 calc R . .
C58 C 1.2494(19) 0.1132(18) 0.5258(8) 0.095(9) Uani 1 1 d . . .
H58A H 1.2990 0.0926 0.4978 0.114 Uiso 1 1 calc R . .
C59 C 1.1810(18) 0.0594(15) 0.5493(8) 0.083(7) Uani 1 1 d . . .
H59A H 1.1811 0.0017 0.5374 0.100 Uiso 1 1 calc R . .
C60 C 1.1124(15) 0.0905(16) 0.5903(8) 0.082(7) Uani 1 1 d . . .
H60A H 1.0649 0.0530 0.6072 0.098 Uiso 1 1 calc R . .
C61 C 1.0495(12) 0.0718(11) 0.7205(6) 0.046(4) Uani 1 1 d . . .
C62 C 1.1540(12) 0.0385(10) 0.7255(6) 0.050(4) Uani 1 1 d . . .
H62A H 1.2015 0.0771 0.7105 0.060 Uiso 1 1 calc R . .
C63 C 1.1874(14) -0.0504(13) 0.7523(7) 0.062(5) Uani 1 1 d . . .
H63A H 1.2580 -0.0730 0.7540 0.075 Uiso 1 1 calc R . .
C64 C 1.1198(16) -0.1069(14) 0.7766(8) 0.073(6) Uani 1 1 d . . .
H64A H 1.1436 -0.1667 0.7963 0.087 Uiso 1 1 calc R . .
C65 C 1.0165(12) -0.0752(10) 0.7719(6) 0.051(4) Uani 1 1 d . . .
H65A H 0.9692 -0.1137 0.7875 0.061 Uiso 1 1 calc R . .
C66 C 0.9835(11) 0.0129(10) 0.7444(6) 0.040(4) Uani 1 1 d . . .
C67 C 0.8036(14) 0.0222(11) 0.7848(7) 0.054(5) Uani 1 1 d . . .
C68 C 0.7500(16) -0.0465(11) 0.7801(9) 0.077(7) Uani 1 1 d . . .
H68A H 0.7601 -0.0756 0.7468 0.092 Uiso 1 1 calc R . .
C69 C 0.6805(13) -0.0731(12) 0.8245(9) 0.060(5) Uani 1 1 d . . .
H69A H 0.6426 -0.1197 0.8219 0.072 Uiso 1 1 calc R . .
C70 C 0.6699(13) -0.0309(11) 0.8701(9) 0.060(5) Uani 1 1 d . . .
H70A H 0.6257 -0.0504 0.9012 0.071 Uiso 1 1 calc R . .
C71 C 0.7210(12) 0.0417(9) 0.8749(7) 0.046(4) Uani 1 1 d . . .
H71A H 0.7067 0.0733 0.9070 0.055 Uiso 1 1 calc R . .
C72 C 0.7945(12) 0.0673(10) 0.8310(7) 0.046(4) Uani 1 1 d . . .
C73 C 0.8397(13) 0.0689(11) 0.6825(7) 0.056(5) Uani 1 1 d . . .
C74 C 0.8687(15) 0.0077(14) 0.6442(8) 0.082(7) Uani 1 1 d . . .
H74A H 0.9151 -0.0475 0.6549 0.099 Uiso 1 1 calc R . .
C75 C 0.8302(17) 0.0265(18) 0.5901(10) 0.132(13) Uani 1 1 d . . .
H75A H 0.8494 -0.0162 0.5640 0.158 Uiso 1 1 calc R . .
C76 C 0.7651(18) 0.1058(18) 0.5745(9) 0.133(13) Uani 1 1 d . . .
H76A H 0.7407 0.1189 0.5369 0.159 Uiso 1 1 calc R . .
C77 C 0.7332(14) 0.1687(12) 0.6127(7) 0.072(6) Uani 1 1 d . . .
H77A H 0.6861 0.2233 0.6017 0.087 Uiso 1 1 calc R . .
C78 C 0.7718(13) 0.1499(11) 0.6680(6) 0.054(5) Uani 1 1 d . . .
C101 C 0.759(3) 0.5357(17) 0.4939(12) 0.148(14) Uani 1 1 d . . .
H10B H 0.7712 0.5984 0.4954 0.177 Uiso 1 1 calc R . .
H10C H 0.6923 0.5282 0.5134 0.177 Uiso 1 1 calc R . .
C102 C 0.764(2) 0.5169(19) 0.4339(9) 0.109(9) Uani 1 1 d . . .
H10D H 0.7223 0.4707 0.4304 0.130 Uiso 1 1 calc R . .
H10E H 0.7411 0.5739 0.4072 0.130 Uiso 1 1 calc R . .
C103 C 0.863(2) 0.484(3) 0.4224(15) 0.190(19) Uani 1 1 d . . .
H10F H 0.8971 0.4813 0.3860 0.227 Uiso 1 1 calc R . .
C104 C 0.902(3) 0.457(5) 0.4761(16) 0.37(5) Uani 1 1 d . . .
H10G H 0.9717 0.4326 0.4806 0.443 Uiso 1 1 calc R . .
C105 C 0.428(3) 0.240(2) 1.0382(14) 0.186(18) Uani 1 1 d . . .
H10H H 0.4440 0.1871 1.0165 0.223 Uiso 1 1 calc R . .
H10I H 0.3824 0.2251 1.0719 0.223 Uiso 1 1 calc R . .
C106 C 0.3897(16) 0.3228(17) 1.0032(15) 0.120(11) Uani 1 1 d . . .
H10J H 0.3161 0.3370 1.0125 0.144 Uiso 1 1 calc R . .
H10K H 0.3985 0.3117 0.9629 0.144 Uiso 1 1 calc R . .
C107 C 0.431(3) 0.403(2) 1.0064(17) 0.167(15) Uani 1 1 d . . .
H10P H 0.4763 0.4192 0.9728 0.201 Uiso 1 1 calc R . .
H10Q H 0.3786 0.4564 1.0129 0.201 Uiso 1 1 calc R . .
C108 C 0.481(2) 0.363(2) 1.0537(12) 0.133(14) Uani 1 1 d . . .
H10L H 0.4324 0.3666 1.0873 0.160 Uiso 1 1 calc R . .
H10M H 0.5326 0.4002 1.0580 0.160 Uiso 1 1 calc R . .
C109 C 0.9718(16) 0.2223(16) 1.0636(11) 0.090(7) Uani 1 1 d . . .
H10N H 0.9778 0.2471 1.0992 0.108 Uiso 1 1 calc R . .
H10O H 0.9543 0.2751 1.0328 0.108 Uiso 1 1 calc R . .
C110 C 1.078(2) 0.163(2) 1.0466(18) 0.192(18) Uani 1 1 d . . .
H11F H 1.1119 0.1955 1.0125 0.230 Uiso 1 1 calc R . .
H11G H 1.1240 0.1490 1.0788 0.230 Uiso 1 1 calc R . .
C111 C 1.047(2) 0.083(2) 1.0346(17) 0.152(14) Uani 1 1 d . . .
H11H H 1.0980 0.0282 1.0464 0.182 Uiso 1 1 calc R . .
H11I H 1.0380 0.0886 0.9931 0.182 Uiso 1 1 calc R . .
C112 C 0.944(3) 0.0754(15) 1.0693(10) 0.142(14) Uani 1 1 d . . .
H11J H 0.9021 0.0438 1.0494 0.171 Uiso 1 1 calc R . .
H11K H 0.9557 0.0408 1.1082 0.171 Uiso 1 1 calc R . .
O8 O 0.7497(11) 0.3728(8) 1.0708(8) 0.139(9) Uani 1 1 d GD . .
C113 C 0.7714(15) 0.3794(12) 1.1385(6) 0.156(15) Uani 1 1 d GD . .
H11L H 0.7104 0.4044 1.1609 0.188 Uiso 1 1 calc R . .
H11M H 0.8070 0.3210 1.1596 0.188 Uiso 1 1 calc R . .
C114 C 0.8421(13) 0.4513(12) 1.1163(6) 0.096(7) Uani 1 1 d GD . .
H11N H 0.8212 0.5081 1.1337 0.115 Uiso 1 1 calc R . .
H11O H 0.9135 0.4254 1.1242 0.115 Uiso 1 1 calc R . .
C115 C 0.8268(14) 0.4686(14) 1.0550(6) 0.167(11) Uani 1 1 d GD . .
H11A H 0.8734 0.4243 1.0342 0.200 Uiso 1 1 calc R . .
H11B H 0.8336 0.5323 1.0377 0.200 Uiso 1 1 calc R . .
C116 C 0.7134(11) 0.4525(10) 1.0570(7) 0.167(11) Uani 1 1 d GD . .
H11C H 0.6684 0.4804 1.0870 0.200 Uiso 1 1 calc R . .
H11D H 0.6822 0.4667 1.0194 0.200 Uiso 1 1 calc R . .
C117 C 0.681(4) -0.016(2) 1.0367(11) 0.23(3) Uani 1 1 d . . .
H11P H 0.6217 -0.0107 1.0137 0.278 Uiso 1 1 calc R . .
H11Q H 0.7425 -0.0321 1.0117 0.278 Uiso 1 1 calc R . .
C118 C 0.679(2) -0.0781(15) 1.0766(10) 0.101(8) Uani 1 1 d . . .
H11T H 0.7453 -0.1190 1.0798 0.121 Uiso 1 1 calc R . .
H11U H 0.6275 -0.1151 1.0711 0.121 Uiso 1 1 calc R . .
C119 C 0.6507(15) -0.0332(12) 1.1312(8) 0.071(6) Uani 1 1 d . . .
H11R H 0.5788 -0.0331 1.1437 0.085 Uiso 1 1 calc R . .
H11S H 0.6934 -0.0658 1.1629 0.085 Uiso 1 1 calc R . .
C120 C 0.669(3) 0.058(2) 1.1140(8) 0.138(13) Uani 1 1 d . . .
H12A H 0.7312 0.0659 1.1311 0.165 Uiso 1 1 calc R . .
H12B H 0.6118 0.1029 1.1263 0.165 Uiso 1 1 calc R . .
O1S O 0.5013(19) 0.9074(13) 0.6595(10) 0.156(8) Uani 1 1 d . . .
C1S C 0.590(2) 0.9569(17) 0.6262(11) 0.108(9) Uani 1 1 d . . .
H1SA H 0.6117 0.9984 0.6492 0.130 Uiso 1 1 calc R . .
H1SB H 0.6486 0.9115 0.6156 0.130 Uiso 1 1 calc R . .
C2S C 0.541(4) 1.005(3) 0.5785(14) 0.183(19) Uani 1 1 d . . .
H2SA H 0.5895 1.0010 0.5448 0.220 Uiso 1 1 calc R . .
H2SB H 0.5243 1.0710 0.5833 0.220 Uiso 1 1 calc R . .
C3S C 0.454(3) 0.977(2) 0.5667(12) 0.142(16) Uani 1 1 d . . .
H3SA H 0.4693 0.9269 0.5432 0.171 Uiso 1 1 calc R . .
H3SB H 0.4065 1.0289 0.5466 0.171 Uiso 1 1 calc R . .
C4S C 0.414(2) 0.946(2) 0.6219(16) 0.172(16) Uani 1 1 d . . .
H4SA H 0.3733 0.8976 0.6200 0.206 Uiso 1 1 calc R . .
H4SB H 0.3694 0.9974 0.6377 0.206 Uiso 1 1 calc R . .
C7S C 0.9569(17) 0.1619(16) 0.4427(19) 0.170(18) Uani 1 1 d D . .
O2S O 0.823(3) 0.268(2) 0.4907(17) 0.126(12) Uani 0.50 1 d PD A 1
C5S C 0.7922(18) 0.237(3) 0.4372(16) 0.15(2) Uani 0.50 1 d PD A 1
H5SA H 0.7595 0.1819 0.4484 0.182 Uiso 0.50 1 calc PR A 1
H5SB H 0.7437 0.2863 0.4160 0.182 Uiso 0.50 1 calc PR A 1
C6S C 0.885(3) 0.214(4) 0.4007(14) 0.15(2) Uani 0.50 1 d PD A 1
H6SA H 0.8736 0.1761 0.3721 0.182 Uiso 0.50 1 calc PR A 1
H6SB H 0.9082 0.2704 0.3806 0.182 Uiso 0.50 1 calc PR A 1
C8S C 0.930(2) 0.213(3) 0.4924(16) 0.170(18) Uani 0.50 1 d PD A 1
H8SA H 0.9786 0.2551 0.4925 0.204 Uiso 0.50 1 calc PR A 1
H8SB H 0.9363 0.1684 0.5284 0.204 Uiso 0.50 1 calc PR A 1
O2S' O 0.829(3) 0.236(4) 0.354(2) 0.17(2) Uani 0.50 1 d P A 2
C5' C 0.821(7) 0.157(7) 0.403(5) 0.30(8) Uani 0.50 1 d P A 2
H5'A H 0.7744 0.1820 0.4336 0.358 Uiso 0.50 1 calc PR A 2
H5'B H 0.7882 0.1117 0.3890 0.358 Uiso 0.50 1 calc PR A 2
C6' C 0.907(3) 0.108(2) 0.4300(14) 0.10(2) Uani 0.50 1 d PD A 2
H6'A H 0.9245 0.0425 0.4373 0.120 Uiso 0.50 1 calc PR A 2
C8' C 0.940(2) 0.231(3) 0.3638(16) 0.072(12) Uani 0.50 1 d PD A 2
H8'A H 0.9571 0.2929 0.3609 0.087 Uiso 0.50 1 calc PR A 2
H8'B H 0.9838 0.1973 0.3355 0.087 Uiso 0.50 1 calc PR A 2

loop_
_atom_site_aniso_label
_atom_site_aniso_U_11
_atom_site_aniso_U_22
_atom_site_aniso_U_33
_atom_site_aniso_U_23
_atom_site_aniso_U_13
_atom_site_aniso_U_12
Fe1 0.0276(11) 0.0330(11) 0.0330(12) -0.0014(9) 0.0025(9) 0.0025(9)
Fe2 0.0477(13) 0.0373(12) 0.0297(12) -0.0032(9) -0.0008(10) 0.0131(10)
K1 0.075(3) 0.066(3) 0.091(3) 0.030(2) 0.026(2) 0.039(2)
K2 0.089(3) 0.0396(19) 0.033(2) -0.0032(15) 0.0034(18) -0.0225(19)
O1 0.036(6) 0.049(6) 0.035(6) 0.000(5) 0.003(4) 0.000(5)
O2 0.035(6) 0.027(5) 0.053(6) -0.005(5) -0.002(5) 0.009(4)
O3 0.037(5) 0.046(6) 0.026(6) 0.001(4) -0.001(4) -0.009(5)
O4 0.050(6) 0.051(7) 0.037(6) -0.008(5) -0.003(5) -0.001(5)
O5 0.069(8) 0.062(8) 0.046(7) 0.005(6) 0.011(6) 0.028(6)
O6 0.047(6) 0.043(6) 0.038(6) 0.000(5) -0.006(5) -0.003(5)
O7 0.138(15) 0.131(14) 0.062(10) -0.028(9) 0.000(10) 0.034(12)
O9 0.076(9) 0.098(11) 0.075(10) 0.007(8) -0.011(8) -0.046(9)
O10 0.116(12) 0.050(8) 0.074(9) -0.012(7) -0.026(9) 0.012(8)
O11 0.40(3) 0.064(9) 0.046(9) -0.013(7) 0.048(13) -0.126(15)
N1 0.027(6) 0.045(7) 0.038(7) 0.002(6) 0.006(5) -0.015(5)
N2 0.032(6) 0.027(6) 0.022(6) -0.003(5) 0.003(5) -0.003(5)
N3 0.025(6) 0.040(7) 0.033(7) 0.005(5) 0.005(5) 0.012(5)
N4 0.037(7) 0.037(7) 0.026(7) -0.001(5) -0.003(5) 0.007(5)
N5 0.061(9) 0.036(7) 0.047(8) -0.016(6) -0.030(7) 0.030(7)
N6 0.050(8) 0.047(7) 0.030(7) -0.013(6) -0.012(6) 0.030(6)
N7 0.037(7) 0.029(6) 0.035(7) -0.002(5) -0.008(5) -0.002(5)
N8 0.050(8) 0.047(8) 0.043(8) -0.002(6) -0.004(6) 0.019(6)
C1 0.028(7) 0.021(6) 0.031(8) -0.009(6) 0.000(6) 0.006(6)
C2 0.032(8) 0.045(9) 0.039(9) -0.006(7) -0.005(7) -0.002(7)
C3 0.043(9) 0.043(9) 0.045(10) -0.015(8) 0.005(8) 0.012(7)
C4 0.048(10) 0.048(10) 0.058(11) -0.021(8) -0.015(8) 0.016(8)
C5 0.033(8) 0.047(9) 0.038(9) -0.018(7) -0.008(7) 0.004(7)
C6 0.026(7) 0.035(8) 0.041(9) -0.002(7) -0.002(6) -0.004(6)
C7 0.030(8) 0.029(8) 0.055(10) 0.002(7) -0.008(7) -0.008(6)
C8 0.043(9) 0.031(8) 0.084(13) 0.012(8) -0.015(9) -0.012(7)
C9 0.047(10) 0.047(10) 0.092(14) 0.010(10) -0.038(10) -0.031(8)
C10 0.059(11) 0.058(11) 0.064(12) -0.003(9) -0.031(9) -0.017(9)
C11 0.034(8) 0.036(8) 0.053(10) -0.003(7) -0.003(7) 0.006(7)
C12 0.031(8) 0.032(8) 0.040(9) -0.001(7) -0.001(7) -0.003(6)
C13 0.032(8) 0.038(8) 0.020(8) -0.007(6) 0.005(6) 0.005(6)
C14 0.026(7) 0.033(8) 0.040(9) -0.005(6) 0.015(6) -0.013(6)
C15 0.033(9) 0.059(11) 0.052(10) -0.009(8) -0.003(7) -0.009(8)
C16 0.055(11) 0.049(10) 0.060(11) -0.008(8) -0.008(9) -0.017(8)
C17 0.037(8) 0.035(8) 0.046(9) -0.006(7) -0.006(7) -0.008(7)
C18 0.034(8) 0.040(9) 0.036(9) -0.002(7) 0.005(7) -0.010(7)
C19 0.033(8) 0.050(9) 0.042(9) 0.008(7) -0.002(7) 0.000(7)
C20 0.024(7) 0.054(9) 0.026(8) 0.009(7) 0.001(6) -0.002(7)
C21 0.036(9) 0.040(9) 0.078(13) 0.028(9) 0.003(9) 0.002(7)
C22 0.039(9) 0.073(13) 0.075(13) 0.040(10) 0.007(9) 0.002(9)
C23 0.050(10) 0.060(11) 0.056(11) 0.038(9) 0.019(8) 0.016(9)
C24 0.038(9) 0.079(12) 0.039(10) 0.033(9) 0.012(7) 0.008(9)
C25 0.034(8) 0.042(9) 0.034(9) 0.001(7) -0.004(7) 0.012(7)
C26 0.030(8) 0.039(9) 0.056(10) 0.017(8) 0.004(7) -0.002(7)
C27 0.029(9) 0.064(12) 0.062(12) 0.009(9) 0.006(8) -0.002(8)
C28 0.079(15) 0.075(13) 0.058(12) 0.030(10) -0.032(11) -0.011(11)
C29 0.030(10) 0.100(17) 0.075(14) 0.025(12) -0.013(9) -0.005(11)
C30 0.036(10) 0.098(16) 0.050(11) -0.001(11) 0.011(8) 0.003(10)
C31 0.045(10) 0.070(12) 0.051(11) -0.008(9) 0.008(8) 0.005(9)
C32 0.013(7) 0.055(9) 0.040(9) -0.004(7) 0.006(6) -0.001(7)
C33 0.039(8) 0.032(8) 0.032(9) -0.007(7) 0.004(7) -0.003(7)
C34 0.045(9) 0.038(9) 0.025(8) -0.008(6) -0.002(7) -0.002(7)
C35 0.064(11) 0.053(10) 0.051(11) 0.005(8) -0.015(9) -0.010(9)
C36 0.087(14) 0.056(12) 0.044(11) 0.003(9) -0.024(10) -0.011(10)
C37 0.078(13) 0.073(14) 0.044(11) -0.020(10) -0.010(10) 0.010(11)
C38 0.059(11) 0.039(9) 0.057(11) -0.002(8) 0.011(9) 0.010(8)
C39 0.046(9) 0.042(9) 0.029(8) -0.006(7) -0.002(7) 0.005(7)
C40 0.045(9) 0.030(8) 0.023(8) -0.002(6) -0.006(6) 0.009(7)
C41 0.051(10) 0.039(9) 0.053(10) -0.026(8) 0.005(8) 0.010(8)
C42 0.089(15) 0.034(9) 0.057(12) -0.007(8) -0.009(10) -0.005(9)
C43 0.084(15) 0.066(13) 0.059(13) -0.013(10) 0.013(11) -0.020(12)
C44 0.059(12) 0.068(13) 0.077(14) -0.035(11) 0.004(10) 0.004(10)
C45 0.034(8) 0.042(8) 0.022(8) 0.004(7) -0.006(7) 0.013(7)
C46 0.046(11) 0.067(13) 0.070(13) -0.004(10) -0.007(9) 0.006(9)
C47 0.029(7) 0.027(7) 0.036(8) -0.003(6) -0.009(6) 0.002(6)
C48 0.057(11) 0.058(11) 0.050(11) -0.008(9) -0.015(9) 0.004(9)
C49 0.046(9) 0.041(8) 0.027(8) -0.003(7) -0.008(7) 0.005(7)
C50 0.026(8) 0.072(12) 0.066(12) -0.018(10) 0.007(8) -0.005(8)
C51 0.055(10) 0.061(11) 0.026(9) -0.001(8) -0.002(7) 0.019(9)
C52 0.043(10) 0.067(12) 0.086(14) -0.025(11) -0.005(9) -0.012(9)
C53 0.067(12) 0.065(12) 0.025(9) -0.001(8) -0.002(8) 0.032(10)
C54 0.046(10) 0.058(11) 0.089(14) -0.023(10) 0.006(10) -0.013(9)
C55 0.093(15) 0.068(12) 0.043(11) 0.006(9) 0.033(11) 0.024(11)
C56 0.036(9) 0.048(10) 0.053(10) -0.011(8) 0.010(7) -0.011(8)
C57 0.115(19) 0.069(14) 0.074(15) 0.027(12) 0.030(13) 0.035(13)
C58 0.112(19) 0.100(18) 0.035(11) 0.005(12) 0.008(12) 0.058(16)
C59 0.114(18) 0.078(15) 0.041(12) -0.022(11) 0.006(12) 0.036(14)
C60 0.064(13) 0.122(18) 0.061(13) -0.050(13) -0.014(10) 0.015(12)
C61 0.058(10) 0.046(9) 0.026(8) -0.015(7) -0.006(7) 0.021(8)
C62 0.060(11) 0.045(9) 0.034(9) -0.007(7) -0.008(8) 0.018(8)
C63 0.051(11) 0.077(13) 0.043(10) -0.016(9) -0.011(9) 0.038(10)
C64 0.080(14) 0.069(13) 0.049(12) -0.005(10) -0.013(10) 0.041(12)
C65 0.056(10) 0.048(9) 0.037(9) -0.010(7) -0.007(8) 0.026(8)
C66 0.041(9) 0.031(8) 0.043(9) -0.009(7) -0.011(7) 0.012(7)
C67 0.070(12) 0.033(9) 0.053(11) -0.007(8) -0.019(9) 0.012(8)
C68 0.103(16) 0.023(9) 0.105(17) -0.033(10) -0.041(14) 0.024(10)
C69 0.047(10) 0.056(11) 0.075(14) 0.006(10) -0.002(10) -0.019(9)
C70 0.064(12) 0.047(10) 0.074(13) -0.021(10) -0.009(10) -0.013(9)
C71 0.062(11) 0.027(8) 0.047(10) -0.002(7) -0.025(8) 0.004(7)
C72 0.052(10) 0.036(9) 0.045(10) -0.007(8) -0.002(8) 0.007(8)
C73 0.063(11) 0.049(10) 0.055(11) -0.031(8) -0.021(9) 0.021(9)
C74 0.091(15) 0.093(15) 0.052(12) -0.035(11) -0.039(11) 0.048(12)
C75 0.103(17) 0.18(2) 0.114(19) -0.121(19) -0.079(15) 0.098(18)
C76 0.13(2) 0.18(2) 0.072(15) -0.077(16) -0.063(14) 0.108(19)
C77 0.076(13) 0.070(12) 0.057(12) -0.033(10) -0.018(10) 0.050(10)
C78 0.068(11) 0.057(10) 0.032(9) -0.020(8) -0.016(8) 0.021(9)
C101 0.22(4) 0.081(17) 0.11(2) 0.005(16) 0.10(2) 0.00(2)
C102 0.10(2) 0.15(2) 0.052(14) 0.032(14) -0.008(13) -0.008(17)
C103 0.09(2) 0.32(5) 0.12(3) 0.01(3) -0.036(19) 0.04(3)
C104 0.14(3) 0.77(13) 0.08(3) -0.04(5) 0.02(2) 0.20(5)
C105 0.32(5) 0.12(3) 0.14(3) 0.03(2) -0.06(3) -0.13(3)
C106 0.049(13) 0.079(17) 0.24(4) -0.05(2) 0.013(17) -0.027(12)
C107 0.18(4) 0.14(3) 0.19(4) -0.06(3) 0.09(3) -0.06(3)
C108 0.081(18) 0.18(3) 0.11(2) 0.07(2) -0.020(16) -0.012(19)
C109 0.074(15) 0.086(16) 0.108(19) -0.038(14) -0.027(13) 0.021(13)
C110 0.15(3) 0.14(3) 0.28(5) -0.13(3) -0.04(3) 0.08(2)
C111 0.14(3) 0.12(2) 0.19(3) -0.10(2) -0.04(2) 0.06(2)
C112 0.30(5) 0.062(15) 0.055(15) -0.018(12) -0.03(2) 0.02(2)
O8 0.178(18) 0.039(8) 0.21(2) -0.047(10) -0.145(16) 0.023(9)
C113 0.12(2) 0.087(18) 0.22(4) 0.11(2) 0.03(2) -0.030(16)
C114 0.116(19) 0.105(18) 0.075(16) -0.001(13) -0.022(14) -0.046(15)
C115 0.132(19) 0.31(3) 0.100(16) -0.065(19) -0.022(14) -0.10(2)
C116 0.132(19) 0.31(3) 0.100(16) -0.065(19) -0.022(14) -0.10(2)
C117 0.57(8) 0.11(2) 0.046(16) -0.031(16) 0.08(3) -0.16(4)
C118 0.14(2) 0.063(14) 0.082(17) -0.005(13) 0.019(15) -0.001(14)
C119 0.080(14) 0.066(12) 0.055(12) 0.012(10) 0.014(10) -0.004(11)
C120 0.25(4) 0.17(3) 0.035(12) -0.022(14) 0.035(16) -0.15(3)
O1S 0.18(2) 0.105(14) 0.16(2) -0.011(13) -0.039(17) 0.029(15)
C1S 0.13(2) 0.087(17) 0.084(19) -0.001(14) -0.004(16) 0.034(17)
C2S 0.26(5) 0.22(4) 0.06(2) 0.03(2) 0.01(3) -0.06(4)
C3S 0.19(3) 0.13(3) 0.048(16) 0.000(16) 0.00(2) 0.10(3)
C4S 0.12(2) 0.18(3) 0.17(3) -0.02(3) -0.06(2) 0.10(2)
C7S 0.073(16) 0.037(14) 0.39(6) 0.013(19) -0.04(2) -0.005(12)
O2S 0.13(3) 0.09(2) 0.15(3) 0.01(2) -0.01(2) -0.02(2)
C5S 0.24(6) 0.19(5) 0.08(3) -0.07(3) 0.08(3) -0.17(5)
C6S 0.24(6) 0.19(5) 0.08(3) -0.07(3) 0.08(3) -0.17(5)
C8S 0.073(16) 0.037(14) 0.39(6) 0.013(19) -0.04(2) -0.005(12)
O2S' 0.08(2) 0.25(5) 0.21(5) -0.11(4) -0.04(3) -0.05(3)
C5' 0.19(9) 0.23(10) 0.38(16) 0.18(11) 0.11(10) -0.05(8)
C6' 0.14(4) 0.06(3) 0.10(3) -0.05(3) -0.09(3) 0.04(3)
C8' 0.037(19) 0.08(3) 0.08(3) 0.02(2) -0.002(19) 0.012(19)

loop_
_atom_type_symbol
_atom_type_description
_atom_type_scat_dispersion_real
_atom_type_scat_dispersion_imag
_atom_type_scat_source
C C 0.0033 0.0016 'International Tables Vol C Tables 4.2.6.8 and 6.1.1.4'
H H 0.0000 0.0000 'International Tables Vol C Tables 4.2.6.8 and 6.1.1.4'
N N 0.0061 0.0033 'International Tables Vol C Tables 4.2.6.8 and 6.1.1.4'
O O 0.0106 0.0060 'International Tables Vol C Tables 4.2.6.8 and 6.1.1.4'
K K 0.2009 0.2494 'International Tables Vol C Tables 4.2.6.8 and 6.1.1.4'
Fe Fe 0.3463 0.8444 'International Tables Vol C Tables 4.2.6.8 and 6.1.1.4'

loop_
_geom_angle_atom_site_label_1
_geom_angle_atom_site_label_2
_geom_angle_atom_site_label_3
_geom_angle
_geom_angle_site_symmetry_1
_geom_angle_site_symmetry_3
_geom_angle_publ_flag
O1 Fe1 N3 111.3(4) . . ?
O1 Fe1 N2 112.6(4) . . ?
N3 Fe1 N2 104.0(4) . . ?
O1 Fe1 N4 101.8(4) . . ?
N3 Fe1 N4 101.6(4) . . ?
N2 Fe1 N4 125.0(4) . . ?
O1 Fe1 K1 68.6(3) . . ?
N3 Fe1 K1 53.0(3) . . ?
N2 Fe1 K1 150.6(3) . . ?
N4 Fe1 K1 81.2(3) . . ?
O2 Fe2 N6 110.9(4) . . ?
O2 Fe2 N7 111.6(4) . . ?
N6 Fe2 N7 105.8(5) . . ?
O2 Fe2 N8 102.5(5) . . ?
N6 Fe2 N8 105.0(5) . . ?
N7 Fe2 N8 120.8(4) . . ?
O2 Fe2 K1 71.3(3) . . ?
N6 Fe2 K1 52.3(4) . . ?
N7 Fe2 K1 154.2(3) . . ?
N8 Fe2 K1 81.8(3) . . ?
O5 K1 O7 99.4(5) . . ?
O5 K1 O4 166.2(4) . . ?
O7 K1 O4 90.6(5) . . ?
O5 K1 N6 83.5(4) . . ?
O7 K1 N6 161.1(5) . . ?
O4 K1 N6 90.2(3) . . ?
O5 K1 N3 85.6(4) . . ?
O7 K1 N3 113.0(5) . . ?
O4 K1 N3 81.7(3) . . ?
N6 K1 N3 85.8(3) . . ?
O5 K1 C40 105.0(4) . . ?
O7 K1 C40 153.7(5) . . ?
O4 K1 C40 67.4(3) . . ?
N6 K1 C40 23.1(3) . . ?
N3 K1 C40 79.2(3) . . ?
O5 K1 C77 93.2(4) . . ?
O7 K1 C77 115.6(5) . . ?
O4 K1 C77 91.0(4) . . ?
N6 K1 C77 45.5(4) . . ?
N3 K1 C77 130.9(4) . . ?
C40 K1 C77 53.8(4) . . ?
O5 K1 C78 80.2(4) . . ?
O7 K1 C78 137.3(5) . . ?
O4 K1 C78 98.9(4) . . ?
N6 K1 C78 24.4(3) . . ?
N3 K1 C78 109.6(3) . . ?
C40 K1 C78 41.2(3) . . ?
C77 K1 C78 23.9(4) . . ?
O5 K1 C25 64.2(4) . . ?
O7 K1 C25 119.8(5) . . ?
O4 K1 C25 102.6(3) . . ?
N6 K1 C25 78.4(4) . . ?
N3 K1 C25 22.2(3) . . ?
C40 K1 C25 80.6(4) . . ?
C77 K1 C25 122.5(4) . . ?
C78 K1 C25 98.7(4) . . ?
O5 K1 C24 86.9(4) . . ?
O7 K1 C24 69.2(5) . . ?
O4 K1 C24 87.7(4) . . ?
N6 K1 C24 129.7(4) . . ?
N3 K1 C24 44.2(3) . . ?
C40 K1 C24 121.5(4) . . ?
C77 K1 C24 175.1(4) . . ?
C78 K1 C24 152.0(4) . . ?
C25 K1 C24 53.3(4) . . ?
O5 K1 C51 15.3(4) . . ?
O7 K1 C51 109.0(5) . . ?
O4 K1 C51 160.2(4) . . ?
N6 K1 C51 70.5(4) . . ?
N3 K1 C51 92.5(4) . . ?
C40 K1 C51 93.0(4) . . ?
C77 K1 C51 78.4(4) . . ?
C78 K1 C51 65.0(4) . . ?
C25 K1 C51 70.3(4) . . ?
C24 K1 C51 101.4(4) . . ?
O5 K1 C19 93.9(4) . . ?
O7 K1 C19 89.8(5) . . ?
O4 K1 C19 76.5(3) . . ?
N6 K1 C19 108.8(4) . . ?
N3 K1 C19 23.6(3) . . ?
C40 K1 C19 98.3(4) . . ?
C77 K1 C19 152.1(4) . . ?
C78 K1 C19 132.9(4) . . ?
C25 K1 C19 40.3(3) . . ?
C24 K1 C19 23.2(3) . . ?
C51 K1 C19 105.3(4) . . ?
O6 K2 O3 85.5(3) . . ?
O6 K2 O8 140.6(5) . . ?
O3 K2 O8 81.8(4) . . ?
O6 K2 O10 87.4(4) . . ?
O3 K2 O10 131.8(4) . . ?
O8 K2 O10 74.2(4) . . ?
O6 K2 O11 82.2(4) . . ?
O3 K2 O11 144.2(5) . . ?
O8 K2 O11 127.1(5) . . ?
O10 K2 O11 81.1(6) . . ?
O6 K2 O9 134.0(4) . . ?
O3 K2 O9 91.5(4) . . ?
O8 K2 O9 83.7(5) . . ?
O10 K2 O9 125.6(4) . . ?
O11 K2 O9 73.9(6) . . ?
O6 K2 C120 101.7(5) . . ?
O3 K2 C120 155.8(6) . . ?
O8 K2 C120 105.0(6) . . ?
O10 K2 C120 72.1(6) . . ?
O11 K2 C120 22.1(5) . . ?
O9 K2 C120 66.7(7) . . ?
O6 K2 C116 138.6(4) . . ?
O3 K2 C116 66.0(3) . . ?
O8 K2 C116 16.9(2) . . ?
O10 K2 C116 90.0(3) . . ?
O11 K2 C116 138.1(4) . . ?
O9 K2 C116 78.7(4) . . ?
C120 K2 C116 116.7(5) . . ?
C40 O1 Fe1 150.9(9) . . ?
C25 O2 Fe2 147.9(10) . . ?
C13 O3 K2 142.1(9) . . ?
C33 O4 K1 134.0(10) . . ?
C51 O5 K1 133.1(12) . . ?
C45 O6 K2 140.8(9) . . ?
C104 O7 C101 101(2) . . ?
C104 O7 K1 136(3) . . ?
C101 O7 K1 120.2(13) . . ?
C108 O9 C105 92(2) . . ?
C108 O9 K2 116.8(14) . . ?
C105 O9 K2 131.1(18) . . ?
C109 O10 C112 106(2) . . ?
C109 O10 K2 116.3(12) . . ?
C112 O10 K2 118.4(15) . . ?
C117 O11 C120 106.8(17) . . ?
C117 O11 K2 141.2(13) . . ?
C120 O11 K2 111.2(12) . . ?
C6 N1 C20 118.2(11) . . ?
C6 N1 C7 120.7(11) . . ?
C20 N1 C7 111.7(11) . . ?
C13 N2 C12 121.6(11) . . ?
C13 N2 Fe1 119.4(9) . . ?
C12 N2 Fe1 117.0(8) . . ?
C25 N3 C19 123.1(13) . . ?
C25 N3 Fe1 120.8(9) . . ?
C19 N3 Fe1 113.0(8) . . ?
C25 N3 K1 96.4(9) . . ?
C19 N3 K1 97.1(9) . . ?
Fe1 N3 K1 93.9(4) . . ?
C33 N4 C1 124.3(11) . . ?
C33 N4 Fe1 125.0(9) . . ?
C1 N4 Fe1 110.4(8) . . ?
C73 N5 C66 117.1(13) . . ?
C73 N5 C67 114.6(14) . . ?
C66 N5 C67 117.8(12) . . ?
C40 N6 C78 120.6(13) . . ?
C40 N6 Fe2 123.8(9) . . ?
C78 N6 Fe2 113.5(9) . . ?
C40 N6 K1 94.5(8) . . ?
C78 N6 K1 95.6(9) . . ?
Fe2 N6 K1 94.5(5) . . ?
C45 N7 C72 123.6(13) . . ?
C45 N7 Fe2 119.4(10) . . ?
C72 N7 Fe2 114.5(9) . . ?
C51 N8 C61 126.2(12) . . ?
C51 N8 Fe2 122.2(9) . . ?
C61 N8 Fe2 110.7(10) . . ?
C6 C1 N4 116.9(11) . . ?
C6 C1 C2 117.0(11) . . ?
N4 C1 C2 125.4(13) . . ?
C3 C2 C1 119.0(14) . . ?
C3 C2 H2A 120.5 . . ?
C1 C2 H2A 120.5 . . ?
C4 C3 C2 123.3(14) . . ?
C4 C3 H3A 118.4 . . ?
C2 C3 H3A 118.4 . . ?
C3 C4 C5 119.8(14) . . ?
C3 C4 H4A 120.1 . . ?
C5 C4 H4A 120.1 . . ?
C4 C5 C6 117.9(14) . . ?
C4 C5 H5A 121.0 . . ?
C6 C5 H5A 121.0 . . ?
C1 C6 C5 122.9(12) . . ?
C1 C6 N1 114.7(12) . . ?
C5 C6 N1 122.3(13) . . ?
C8 C7 C12 122.3(15) . . ?
C8 C7 N1 120.7(13) . . ?
C12 C7 N1 116.9(12) . . ?
C7 C8 C9 120.0(15) . . ?
C7 C8 H8A 120.0 . . ?
C9 C8 H8A 120.0 . . ?
C10 C9 C8 118.7(15) . . ?
C10 C9 H9A 120.7 . . ?
C8 C9 H9A 120.7 . . ?
C9 C10 C11 121.3(16) . . ?
C9 C10 H10A 119.4 . . ?
C11 C10 H10A 119.4 . . ?
C12 C11 C10 120.9(14) . . ?
C12 C11 H11E 119.6 . . ?
C10 C11 H11E 119.6 . . ?
C11 C12 C7 116.8(14) . . ?
C11 C12 N2 127.2(13) . . ?
C7 C12 N2 116.0(13) . . ?
O3 C13 N2 128.0(13) . . ?
O3 C13 C14 118.8(12) . . ?
N2 C13 C14 113.1(11) . . ?
C18 C14 C32 121.6(14) . . ?
C18 C14 C13 118.6(13) . . ?
C32 C14 C13 119.7(12) . . ?
C16 C15 C32 119.8(15) . . ?
C16 C15 H15A 120.1 . . ?
C32 C15 H15A 120.1 . . ?
C15 C16 C17 120.8(15) . . ?
C15 C16 H16A 119.6 . . ?
C17 C16 H16A 119.6 . . ?
C18 C17 C16 119.2(14) . . ?
C18 C17 H17A 120.4 . . ?
C16 C17 H17A 120.4 . . ?
C14 C18 C17 118.7(13) . . ?
C14 C18 H18A 120.6 . . ?
C17 C18 H18A 120.6 . . ?
C20 C19 C24 119.8(14) . . ?
C20 C19 N3 117.1(12) . . ?
C24 C19 N3 122.8(14) . . ?
C20 C19 K1 135.0(10) . . ?
C24 C19 K1 76.2(11) . . ?
N3 C19 K1 59.3(8) . . ?
C19 C20 C21 120.4(13) . . ?
C19 C20 N1 119.4(12) . . ?
C21 C20 N1 120.2(13) . . ?
C22 C21 C20 121.8(16) . . ?
C22 C21 H21A 119.1 . . ?
C20 C21 H21A 119.1 . . ?
C21 C22 C23 119.0(15) . . ?
C21 C22 H22A 120.5 . . ?
C23 C22 H22A 120.5 . . ?
C24 C23 C22 119.9(15) . . ?
C24 C23 H23A 120.1 . . ?
C22 C23 H23A 120.1 . . ?
C19 C24 C23 119.0(15) . . ?
C19 C24 K1 80.6(10) . . ?
C23 C24 K1 134.9(13) . . ?
C19 C24 H24A 120.5 . . ?
C23 C24 H24A 120.5 . . ?
K1 C24 H24A 57.7 . . ?
O2 C25 N3 121.2(14) . . ?
O2 C25 C26 115.0(12) . . ?
N3 C25 C26 123.7(13) . . ?
O2 C25 K1 89.3(9) . . ?
N3 C25 K1 61.4(8) . . ?
C26 C25 K1 122.9(9) . . ?
C27 C26 C31 118.2(15) . . ?
C27 C26 C25 122.3(14) . . ?
C31 C26 C25 119.5(15) . . ?
C26 C27 C28 120.4(16) . . ?
C26 C27 H27A 119.8 . . ?
C28 C27 H27A 119.8 . . ?
C29 C28 C27 121(2) . . ?
C29 C28 H28A 119.5 . . ?
C27 C28 H28A 119.5 . . ?
C30 C29 C28 117.9(19) . . ?
C30 C29 H29A 121.1 . . ?
C28 C29 H29A 121.1 . . ?
C29 C30 C31 121.8(17) . . ?
C29 C30 H30A 119.1 . . ?
C31 C30 H30A 119.1 . . ?
C30 C31 C26 120.7(18) . . ?
C30 C31 H31A 119.7 . . ?
C26 C31 H31A 119.7 . . ?
C15 C32 C14 119.7(14) . . ?
C15 C32 H32A 120.2 . . ?
C14 C32 H32A 120.2 . . ?
O4 C33 N4 120.5(12) . . ?
O4 C33 C34 116.0(12) . . ?
N4 C33 C34 123.5(12) . . ?
C39 C34 C35 115.8(13) . . ?
C39 C34 C33 123.1(13) . . ?
C35 C34 C33 120.8(13) . . ?
C34 C35 C36 122.2(16) . . ?
C34 C35 H35A 118.9 . . ?
C36 C35 H35A 118.9 . . ?
C37 C36 C35 120.4(18) . . ?
C37 C36 H36A 119.8 . . ?
C35 C36 H36A 119.8 . . ?
C36 C37 C38 119.2(17) . . ?
C36 C37 H37A 120.4 . . ?
C38 C37 H37A 120.4 . . ?
C39 C38 C37 119.4(16) . . ?
C39 C38 H38A 120.3 . . ?
C37 C38 H38A 120.3 . . ?
C34 C39 C38 122.9(15) . . ?
C34 C39 H39A 118.6 . . ?
C38 C39 H39A 118.6 . . ?
O1 C40 N6 121.1(14) . . ?
O1 C40 C41 116.5(12) . . ?
N6 C40 C41 122.4(13) . . ?
O1 C40 K1 89.0(8) . . ?
N6 C40 K1 62.4(8) . . ?
C41 C40 K1 122.0(9) . . ?
C42 C41 C48 119.1(17) . . ?
C42 C41 C40 121.2(15) . . ?
C48 C41 C40 119.7(15) . . ?
C43 C42 C41 121.7(18) . . ?
C43 C42 H42A 119.2 . . ?
C41 C42 H42A 119.2 . . ?
C42 C43 C44 120.0(19) . . ?
C42 C43 H43A 120.0 . . ?
C44 C43 H43A 120.0 . . ?
C46 C44 C43 118.2(19) . . ?
C46 C44 H44A 120.9 . . ?
C43 C44 H44A 120.9 . . ?
O6 C45 N7 126.4(14) . . ?
O6 C45 C47 119.1(13) . . ?
N7 C45 C47 114.2(12) . . ?
C44 C46 C48 123.2(18) . . ?
C44 C46 H46A 118.4 . . ?
C48 C46 H46A 118.4 . . ?
C56 C47 C49 120.3(14) . . ?
C56 C47 C45 119.9(12) . . ?
C49 C47 C45 119.5(13) . . ?
C46 C48 C41 117.7(17) . . ?
C46 C48 H48A 121.2 . . ?
C41 C48 H48A 121.2 . . ?
C47 C49 C50 120.3(14) . . ?
C47 C49 H49A 119.8 . . ?
C50 C49 H49A 119.8 . . ?
C52 C50 C49 118.4(14) . . ?
C52 C50 H50A 120.8 . . ?
C49 C50 H50A 120.8 . . ?
O5 C51 N8 122.9(13) . . ?
O5 C51 C53 114.5(14) . . ?
N8 C51 C53 122.6(13) . . ?
O5 C51 K1 31.6(8) . . ?
N8 C51 K1 105.1(9) . . ?
C53 C51 K1 125.2(9) . . ?
C54 C52 C50 120.3(17) . . ?
C54 C52 H52A 119.8 . . ?
C50 C52 H52A 119.8 . . ?
C60 C53 C55 117.6(17) . . ?
C60 C53 C51 124.3(19) . . ?
C55 C53 C51 118.0(17) . . ?
C52 C54 C56 120.8(17) . . ?
C52 C54 H54A 119.6 . . ?
C56 C54 H54A 119.6 . . ?
C57 C55 C53 120(2) . . ?
C57 C55 H55A 120.1 . . ?
C53 C55 H55A 120.1 . . ?
C47 C56 C54 119.7(14) . . ?
C47 C56 H56A 120.1 . . ?
C54 C56 H56A 120.1 . . ?
C58 C57 C55 121(2) . . ?
C58 C57 H57A 119.3 . . ?
C55 C57 H57A 119.3 . . ?
C57 C58 C59 120(2) . . ?
C57 C58 H58A 119.8 . . ?
C59 C58 H58A 119.8 . . ?
C60 C59 C58 118(2) . . ?
C60 C59 H59A 121.0 . . ?
C58 C59 H59A 121.0 . . ?
C53 C60 C59 123(2) . . ?
C53 C60 H60A 118.6 . . ?
C59 C60 H60A 118.6 . . ?
C66 C61 C62 117.4(13) . . ?
C66 C61 N8 117.7(13) . . ?
C62 C61 N8 124.3(16) . . ?
C63 C62 C61 120.2(17) . . ?
C63 C62 H62A 119.9 . . ?
C61 C62 H62A 119.9 . . ?
C64 C63 C62 121.1(16) . . ?
C64 C63 H63A 119.4 . . ?
C62 C63 H63A 119.4 . . ?
C63 C64 C65 119.4(16) . . ?
C63 C64 H64A 120.3 . . ?
C65 C64 H64A 120.3 . . ?
C66 C65 C64 119.3(18) . . ?
C66 C65 H65A 120.4 . . ?
C64 C65 H65A 120.4 . . ?
C65 C66 C61 122.6(14) . . ?
C65 C66 N5 123.0(15) . . ?
C61 C66 N5 114.4(12) . . ?
C72 C67 C68 124.0(19) . . ?
C72 C67 N5 114.7(16) . . ?
C68 C67 N5 121.3(16) . . ?
C67 C68 C69 119.9(18) . . ?
C67 C68 H68A 120.0 . . ?
C69 C68 H68A 120.0 . . ?
C70 C69 C68 117.7(18) . . ?
C70 C69 H69A 121.2 . . ?
C68 C69 H69A 121.2 . . ?
C69 C70 C71 123.3(18) . . ?
C69 C70 H70A 118.4 . . ?
C71 C70 H70A 118.4 . . ?
C70 C71 C72 119.6(15) . . ?
C70 C71 H71A 120.2 . . ?
C72 C71 H71A 120.2 . . ?
C67 C72 N7 120.1(15) . . ?
C67 C72 C71 115.2(16) . . ?
N7 C72 C71 124.7(14) . . ?
C74 C73 C78 121.0(15) . . ?
C74 C73 N5 122.3(14) . . ?
C78 C73 N5 116.7(13) . . ?
C73 C74 C75 120.1(16) . . ?
C73 C74 H74A 119.9 . . ?
C75 C74 H74A 119.9 . . ?
C76 C75 C74 120.1(17) . . ?
C76 C75 H75A 120.0 . . ?
C74 C75 H75A 120.0 . . ?
C75 C76 C77 121.1(18) . . ?
C75 C76 H76A 119.5 . . ?
C77 C76 H76A 119.5 . . ?
C76 C77 C78 119.1(15) . . ?
C76 C77 K1 128.5(18) . . ?
C78 C77 K1 80.4(11) . . ?
C76 C77 H77A 120.4 . . ?
C78 C77 H77A 120.4 . . ?
K1 C77 H77A 63.2 . . ?
C73 C78 C77 118.6(13) . . ?
C73 C78 N6 117.9(13) . . ?
C77 C78 N6 122.6(13) . . ?
C73 C78 K1 131.3(13) . . ?
C77 C78 K1 75.7(11) . . ?
N6 C78 K1 60.0(8) . . ?
O7 C101 C102 102.0(19) . . ?
O7 C101 K1 38.7(10) . . ?
C102 C101 K1 125.9(16) . . ?
O7 C101 H10B 111.4 . . ?
C102 C101 H10B 111.4 . . ?
K1 C101 H10B 117.2 . . ?
O7 C101 H10C 111.4 . . ?
C102 C101 H10C 111.4 . . ?
K1 C101 H10C 73.9 . . ?
H10B C101 H10C 109.2 . . ?
C103 C102 C101 105(3) . . ?
C103 C102 H10D 110.7 . . ?
C101 C102 H10D 110.7 . . ?
C103 C102 H10E 110.7 . . ?
C101 C102 H10E 110.7 . . ?
H10D C102 H10E 108.8 . . ?
C102 C103 C104 104(3) . . ?
C102 C103 H10F 128.0 . . ?
C104 C103 H10F 128.0 . . ?
O7 C104 C103 117(3) . . ?
O7 C104 H10G 121.7 . . ?
C103 C104 H10G 121.7 . . ?
C106 C105 O9 97(2) . . ?
C106 C105 H10H 112.3 . . ?
O9 C105 H10H 112.3 . . ?
C106 C105 H10I 112.3 . . ?
O9 C105 H10I 112.3 . . ?
H10H C105 H10I 109.9 . . ?
C105 C106 C107 119(3) . . ?
C105 C106 C108 77(2) . . ?
C107 C106 C108 41.9(19) . . ?
C105 C106 H10J 107.7 . . ?
C107 C106 H10J 107.7 . . ?
C108 C106 H10J 117.0 . . ?
C105 C106 H10K 107.7 . . ?
C107 C106 H10K 107.7 . . ?
C108 C106 H10K 131.9 . . ?
H10J C106 H10K 107.1 . . ?
C108 C107 C106 93(3) . . ?
C108 C107 H10P 113.1 . . ?
C106 C107 H10P 113.1 . . ?
C108 C107 H10Q 113.1 . . ?
C106 C107 H10Q 113.1 . . ?
H10P C107 H10Q 110.5 . . ?
C107 C108 O9 117(3) . . ?
C107 C108 C106 44.9(19) . . ?
O9 C108 C106 82(2) . . ?
C107 C108 H10L 108.0 . . ?
O9 C108 H10L 108.0 . . ?
C106 C108 H10L 96.4 . . ?
C107 C108 H10M 108.0 . . ?
O9 C108 H10M 108.0 . . ?
C106 C108 H10M 149.6 . . ?
H10L C108 H10M 107.2 . . ?
O10 C109 C110 113(2) . . ?
O10 C109 H10N 109.1 . . ?
C110 C109 H10N 109.1 . . ?
O10 C109 H10O 109.1 . . ?
C110 C109 H10O 109.1 . . ?
H10N C109 H10O 107.8 . . ?
C111 C110 C109 100(3) . . ?
C111 C110 H11F 111.7 . . ?
C109 C110 H11F 111.7 . . ?
C111 C110 H11G 111.7 . . ?
C109 C110 H11G 111.7 . . ?
H11F C110 H11G 109.5 . . ?
C110 C111 C112 107(3) . . ?
C110 C111 H11H 110.3 . . ?
C112 C111 H11H 110.3 . . ?
C110 C111 H11I 110.3 . . ?
C112 C111 H11I 110.3 . . ?
H11H C111 H11I 108.5 . . ?
O10 C112 C111 105(2) . . ?
O10 C112 H11J 110.7 . . ?
C111 C112 H11J 110.7 . . ?
O10 C112 H11K 110.7 . . ?
C111 C112 H11K 110.7 . . ?
H11J C112 H11K 108.8 . . ?
C116 O8 C113 97.2 . . ?
C116 O8 C115 56.5 . . ?
C113 O8 C115 81.9 . . ?
C116 O8 K2 122.4(9) . . ?
C113 O8 K2 137.1(10) . . ?
C115 O8 K2 131.8(12) . . ?
C114 C113 O8 90.1 . . ?
C114 C113 H11L 113.6 . . ?
O8 C113 H11L 113.6 . . ?
C114 C113 H11M 113.6 . . ?
O8 C113 H11M 113.6 . . ?
H11L C113 H11M 110.9 . . ?
C115 C114 C113 101.8 . . ?
C115 C114 H11N 111.4 . . ?
C113 C114 H11N 111.4 . . ?
C115 C114 H11O 111.4 . . ?
C113 C114 H11O 111.4 . . ?
H11N C114 H11O 109.3 . . ?
C114 C115 C116 98.9 . . ?
C114 C115 O8 85.5 . . ?
C116 C115 O8 39.3 . . ?
C114 C115 H11A 112.0 . . ?
C116 C115 H11A 112.0 . . ?
O8 C115 H11A 83.6 . . ?
C114 C115 H11B 112.0 . . ?
C116 C115 H11B 112.0 . . ?
O8 C115 H11B 150.3 . . ?
H11A C115 H11B 109.7 . . ?
O8 C116 C115 84.3 . . ?
O8 C116 K2 40.7(7) . . ?
C115 C116 K2 105.4(8) . . ?
O8 C116 H11C 114.6 . . ?
C115 C116 H11C 114.6 . . ?
K2 C116 H11C 130.1 . . ?
O8 C116 H11D 114.6 . . ?
C115 C116 H11D 114.6 . . ?
K2 C116 H11D 74.2 . . ?
H11C C116 H11D 111.7 . . ?
C118 C117 O11 114(2) . . ?
C118 C117 H11P 108.8 . . ?
O11 C117 H11P 108.8 . . ?
C118 C117 H11Q 108.8 . . ?
O11 C117 H11Q 108.8 . . ?
H11P C117 H11Q 107.7 . . ?
C117 C118 C119 107(2) . . ?
C117 C118 H11T 110.3 . . ?
C119 C118 H11T 110.3 . . ?
C117 C118 H11U 110.3 . . ?
C119 C118 H11U 110.3 . . ?
H11T C118 H11U 108.6 . . ?
C120 C119 C118 103.6(16) . . ?
C120 C119 H11R 111.0 . . ?
C118 C119 H11R 111.0 . . ?
C120 C119 H11S 111.0 . . ?
C118 C119 H11S 111.0 . . ?
H11R C119 H11S 109.0 . . ?
C119 C120 O11 106.1(18) . . ?
C119 C120 K2 152.8(14) . . ?
O11 C120 K2 46.7(9) . . ?
C119 C120 H12A 110.5 . . ?
O11 C120 H12A 110.5 . . ?
K2 C120 H12A 83.1 . . ?
C119 C120 H12B 110.5 . . ?
O11 C120 H12B 110.5 . . ?
K2 C120 H12B 85.6 . . ?
H12A C120 H12B 108.7 . . ?
C4S O1S C1S 102(2) . . ?
C2S C1S O1S 101(3) . . ?
C2S C1S H1SA 111.6 . . ?
O1S C1S H1SA 111.6 . . ?
C2S C1S H1SB 111.6 . . ?
O1S C1S H1SB 111.6 . . ?
H1SA C1S H1SB 109.4 . . ?
C1S C2S C3S 116(3) . . ?
C1S C2S H2SA 108.3 . . ?
C3S C2S H2SA 108.3 . . ?
C1S C2S H2SB 108.3 . . ?
C3S C2S H2SB 108.3 . . ?
H2SA C2S H2SB 107.4 . . ?
C2S C3S C4S 103(3) . . ?
C2S C3S H3SA 111.2 . . ?
C4S C3S H3SA 111.2 . . ?
C2S C3S H3SB 111.2 . . ?
C4S C3S H3SB 111.2 . . ?
H3SA C3S H3SB 109.1 . . ?
C3S C4S O1S 108(3) . . ?
C3S C4S H4SA 110.2 . . ?
O1S C4S H4SA 110.2 . . ?
C3S C4S H4SB 110.2 . . ?
O1S C4S H4SB 110.2 . . ?
H4SA C4S H4SB 108.5 . . ?
C6' C7S C6S 73(3) . . ?
C6' C7S C8S 124(3) . . ?
C6S C7S C8S 101.8(15) . . ?
C6' C7S C8' 88(3) . . ?
C6S C7S C8' 34.2(18) . . ?
C8S C7S C8' 119(2) . . ?
C8S O2S C5S 97(3) . . ?
C6S C5S O2S 108(2) . . ?
C6S C5S H5SA 110.1 . . ?
O2S C5S H5SA 110.1 . . ?
C6S C5S H5SB 110.1 . . ?
O2S C5S H5SB 110.1 . . ?
H5SA C5S H5SB 108.4 . . ?
C7S C6S C5S 102.4(16) . . ?
C7S C6S H6SA 111.3 . . ?
C5S C6S H6SA 111.3 . . ?
C7S C6S H6SB 111.3 . . ?
C5S C6S H6SB 111.3 . . ?
H6SA C6S H6SB 109.2 . . ?
C7S C8S O2S 112.4(14) . . ?
C7S C8S H8SA 109.1 . . ?
O2S C8S H8SA 109.1 . . ?
C7S C8S H8SB 109.1 . . ?
O2S C8S H8SB 109.1 . . ?
H8SA C8S H8SB 107.9 . . ?
C8' O2S' C5' 91(5) . . ?
C6' C5' O2S' 121(6) . . ?
C6' C5' H5'A 107.2 . . ?
O2S' C5' H5'A 107.2 . . ?
C6' C5' H5'B 107.2 . . ?
O2S' C5' H5'B 107.2 . . ?
H5'A C5' H5'B 106.8 . . ?
C7S C6' C5' 109(5) . . ?
C7S C6' H6'A 125.3 . . ?
C5' C6' H6'A 125.3 . . ?
O2S' C8' C7S 104(3) . . ?
O2S' C8' H8'A 111.0 . . ?
C7S C8' H8'A 110.9 . . ?
O2S' C8' H8'B 110.9 . . ?
C7S C8' H8'B 110.9 . . ?
H8'A C8' H8'B 109.0 . . ?

loop_
_geom_bond_atom_site_label_1
_geom_bond_atom_site_label_2
_geom_bond_distance
_geom_bond_site_symmetry_2
_geom_bond_publ_flag
Fe1 O1 1.967(11) . ?
Fe1 N3 2.081(11) . ?
Fe1 N2 2.083(10) . ?
Fe1 N4 2.092(10) . ?
Fe1 K1 3.802(5) . ?
Fe2 O2 1.981(10) . ?
Fe2 N6 2.075(12) . ?
Fe2 N7 2.083(11) . ?
Fe2 N8 2.089(12) . ?
Fe2 K1 3.776(5) . ?
K1 O5 2.519(12) . ?
K1 O7 2.534(17) . ?
K1 O4 2.556(10) . ?
K1 N6 2.997(13) . ?
K1 N3 3.042(13) . ?
K1 C40 3.373(15) . ?
K1 C77 3.38(2) . ?
K1 C78 3.444(18) . ?
K1 C25 3.444(16) . ?
K1 C24 3.46(2) . ?
K1 C51 3.509(15) . ?
K1 C19 3.512(17) . ?
K2 O6 2.639(11) . ?
K2 O3 2.659(10) . ?
K2 O8 2.698(11) . ?
K2 O10 2.734(15) . ?
K2 O11 2.742(13) . ?
K2 O9 2.774(15) . ?
K2 C120 3.51(2) . ?
K2 C116 3.495(15) . ?
O1 C40 1.274(16) . ?
O2 C25 1.276(16) . ?
O3 C13 1.241(15) . ?
O4 C33 1.254(15) . ?
O5 C51 1.267(17) . ?
O6 C45 1.254(16) . ?
O7 C104 1.28(3) . ?
O7 C101 1.46(3) . ?
O9 C108 1.41(3) . ?
O9 C105 1.62(4) . ?
O10 C109 1.39(3) . ?
O10 C112 1.47(2) . ?
O11 C117 1.41(3) . ?
O11 C120 1.42(2) . ?
N1 C6 1.406(16) . ?
N1 C20 1.456(17) . ?
N1 C7 1.493(18) . ?
N2 C13 1.352(16) . ?
N2 C12 1.414(17) . ?
N3 C25 1.309(16) . ?
N3 C19 1.419(18) . ?
N4 C33 1.317(17) . ?
N4 C1 1.396(15) . ?
N5 C73 1.421(19) . ?
N5 C66 1.464(18) . ?
N5 C67 1.48(2) . ?
N6 C40 1.330(17) . ?
N6 C78 1.430(18) . ?
N7 C45 1.340(17) . ?
N7 C72 1.402(19) . ?
N8 C51 1.298(19) . ?
N8 C61 1.417(18) . ?
C1 C6 1.388(19) . ?
C1 C2 1.417(18) . ?
C2 C3 1.364(19) . ?
C2 H2A 0.9500 . ?
C3 C4 1.35(2) . ?
C3 H3A 0.9500 . ?
C4 C5 1.38(2) . ?
C4 H4A 0.9500 . ?
C5 C6 1.390(18) . ?
C5 H5A 0.9500 . ?
C7 C8 1.35(2) . ?
C7 C12 1.396(19) . ?
C8 C9 1.39(2) . ?
C8 H8A 0.9500 . ?
C9 C10 1.35(2) . ?
C9 H9A 0.9500 . ?
C10 C11 1.39(2) . ?
C10 H10A 0.9500 . ?
C11 C12 1.37(2) . ?
C11 H11E 0.9500 . ?
C13 C14 1.516(19) . ?
C14 C18 1.378(18) . ?
C14 C32 1.381(18) . ?
C15 C16 1.37(2) . ?
C15 C32 1.38(2) . ?
C15 H15A 0.9500 . ?
C16 C17 1.40(2) . ?
C16 H16A 0.9500 . ?
C17 C18 1.396(19) . ?
C17 H17A 0.9500 . ?
C18 H18A 0.9500 . ?
C19 C20 1.378(19) . ?
C19 C24 1.40(2) . ?
C20 C21 1.381(19) . ?
C21 C22 1.35(2) . ?
C21 H21A 0.9500 . ?
C22 C23 1.41(2) . ?
C22 H22A 0.9500 . ?
C23 C24 1.41(2) . ?
C23 H23A 0.9500 . ?
C24 H24A 0.9500 . ?
C25 C26 1.51(2) . ?
C26 C27 1.33(2) . ?
C26 C31 1.41(2) . ?
C27 C28 1.42(2) . ?
C27 H27A 0.9500 . ?
C28 C29 1.36(3) . ?
C28 H28A 0.9500 . ?
C29 C30 1.36(3) . ?
C29 H29A 0.9500 . ?
C30 C31 1.36(2) . ?
C30 H30A 0.9500 . ?
C31 H31A 0.9500 . ?
C32 H32A 0.9500 . ?
C33 C34 1.478(19) . ?
C34 C39 1.37(2) . ?
C34 C35 1.39(2) . ?
C35 C36 1.41(2) . ?
C35 H35A 0.9500 . ?
C36 C37 1.33(2) . ?
C36 H36A 0.9500 . ?
C37 C38 1.40(2) . ?
C37 H37A 0.9500 . ?
C38 C39 1.39(2) . ?
C38 H38A 0.9500 . ?
C39 H39A 0.9500 . ?
C40 C41 1.49(2) . ?
C41 C42 1.40(2) . ?
C41 C48 1.41(2) . ?
C42 C43 1.36(3) . ?
C42 H42A 0.9500 . ?
C43 C44 1.41(3) . ?
C43 H43A 0.9500 . ?
C44 C46 1.36(2) . ?
C44 H44A 0.9500 . ?
C45 C47 1.50(2) . ?
C46 C48 1.40(2) . ?
C46 H46A 0.9500 . ?
C47 C56 1.355(19) . ?
C47 C49 1.380(18) . ?
C48 H48A 0.9500 . ?
C49 C50 1.39(2) . ?
C49 H49A 0.9500 . ?
C50 C52 1.38(2) . ?
C50 H50A 0.9500 . ?
C51 C53 1.53(2) . ?
C52 C54 1.37(2) . ?
C52 H52A 0.9500 . ?
C53 C60 1.34(3) . ?
C53 C55 1.39(3) . ?
C54 C56 1.37(2) . ?
C54 H54A 0.9500 . ?
C55 C57 1.35(3) . ?
C55 H55A 0.9500 . ?
C56 H56A 0.9500 . ?
C57 C58 1.34(3) . ?
C57 H57A 0.9500 . ?
C58 C59 1.36(3) . ?
C58 H58A 0.9500 . ?
C59 C60 1.36(2) . ?
C59 H59A 0.9500 . ?
C60 H60A 0.9500 . ?
C61 C66 1.39(2) . ?
C61 C62 1.41(2) . ?
C62 C63 1.38(2) . ?
C62 H62A 0.9500 . ?
C63 C64 1.38(3) . ?
C63 H63A 0.9500 . ?
C64 C65 1.39(2) . ?
C64 H64A 0.9500 . ?
C65 C66 1.379(19) . ?
C65 H65A 0.9500 . ?
C67 C72 1.36(2) . ?
C67 C68 1.39(2) . ?
C68 C69 1.41(3) . ?
C68 H68A 0.9500 . ?
C69 C70 1.32(2) . ?
C69 H69A 0.9500 . ?
C70 C71 1.41(2) . ?
C70 H70A 0.9500 . ?
C71 C72 1.43(2) . ?
C71 H71A 0.9500 . ?
C73 C74 1.38(2) . ?
C73 C78 1.39(2) . ?
C74 C75 1.39(2) . ?
C74 H74A 0.9500 . ?
C75 C76 1.35(3) . ?
C75 H75A 0.9500 . ?
C76 C77 1.40(2) . ?
C76 H76A 0.9500 . ?
C77 C78 1.41(2) . ?
C77 H77A 0.9500 . ?
C101 C102 1.49(3) . ?
C101 H10B 0.9900 . ?
C101 H10C 0.9900 . ?
C102 C103 1.34(3) . ?
C102 H10D 0.9900 . ?
C102 H10E 0.9900 . ?
C103 C104 1.39(4) . ?
C103 H10F 0.9500 . ?
C104 H10G 0.9500 . ?
C105 C106 1.41(4) . ?
C105 H10H 0.9900 . ?
C105 H10I 0.9900 . ?
C106 C107 1.42(3) . ?
C106 C108 2.01(4) . ?
C106 H10J 0.9900 . ?
C106 H10K 0.9900 . ?
C107 C108 1.35(4) . ?
C107 H10P 0.9900 . ?
C107 H10Q 0.9900 . ?
C108 H10L 0.9900 . ?
C108 H10M 0.9900 . ?
C109 C110 1.60(3) . ?
C109 H10N 0.9900 . ?
C109 H10O 0.9900 . ?
C110 C111 1.42(4) . ?
C110 H11F 0.9900 . ?
C110 H11G 0.9900 . ?
C111 C112 1.56(4) . ?
C111 H11H 0.9900 . ?
C111 H11I 0.9900 . ?
C112 H11J 0.9900 . ?
C112 H11K 0.9900 . ?
O8 C116 1.2044 . ?
O8 C113 1.6757 . ?
O8 C115 1.8938 . ?
C113 C114 1.5654 . ?
C113 H11L 0.9900 . ?
C113 H11M 0.9900 . ?
C114 C115 1.4569 . ?
C114 H11N 0.9900 . ?
C114 H11O 0.9900 . ?
C115 C116 1.5867 . ?
C115 H11A 0.9900 . ?
C115 H11B 0.9900 . ?
C116 H11C 0.9900 . ?
C116 H11D 0.9900 . ?
C117 C118 1.21(3) . ?
C117 H11P 0.9900 . ?
C117 H11Q 0.9900 . ?
C118 C119 1.54(3) . ?
C118 H11T 0.9900 . ?
C118 H11U 0.9900 . ?
C119 C120 1.42(3) . ?
C119 H11R 0.9900 . ?
C119 H11S 0.9900 . ?
C120 H12A 0.9900 . ?
C120 H12B 0.9900 . ?
O1S C4S 1.50(3) . ?
O1S C1S 1.60(3) . ?
C1S C2S 1.38(4) . ?
C1S H1SA 0.9900 . ?
C1S H1SB 0.9900 . ?
C2S C3S 1.39(5) . ?
C2S H2SA 0.9900 . ?
C2S H2SB 0.9900 . ?
C3S C4S 1.41(4) . ?
C3S H3SA 0.9900 . ?
C3S H3SB 0.9900 . ?
C4S H4SA 0.9900 . ?
C4S H4SB 0.9900 . ?
C7S C6' 1.23(4) . ?
C7S C6S 1.471(19) . ?
C7S C8S 1.49(2) . ?
C7S C8' 1.99(5) . ?
O2S C8S 1.53(3) . ?
O2S C5S 1.54(3) . ?
C5S C6S 1.48(2) . ?
C5S H5SA 0.9900 . ?
C5S H5SB 0.9900 . ?
C6S H6SA 0.9900 . ?
C6S H6SB 0.9900 . ?
C8S H8SA 0.9900 . ?
C8S H8SB 0.9900 . ?
O2S' C8' 1.52(5) . ?
O2S' C5' 1.54(8) . ?
C5' C6' 1.39(10) . ?
C5' H5'A 0.9900 . ?
C5' H5'B 0.9900 . ?
C6' H6'A 0.9500 . ?
C8' H8'A 0.9900 . ?
C8' H8'B 0.9900 . ?

loop_
_geom_torsion_atom_site_label_1
_geom_torsion_atom_site_label_2
_geom_torsion_atom_site_label_3
_geom_torsion_atom_site_label_4
_geom_torsion
_geom_torsion_site_symmetry_1
_geom_torsion_site_symmetry_2
_geom_torsion_site_symmetry_3
_geom_torsion_site_symmetry_4
_geom_torsion_publ_flag
N3 Fe1 O1 C40 -29.5(19) . . . . ?
N2 Fe1 O1 C40 -145.8(18) . . . . ?
N4 Fe1 O1 C40 78.1(19) . . . . ?
K1 Fe1 O1 C40 2.5(18) . . . . ?
N6 Fe2 O2 C25 -41.8(18) . . . . ?
N7 Fe2 O2 C25 -159.4(16) . . . . ?
N8 Fe2 O2 C25 69.9(17) . . . . ?
K1 Fe2 O2 C25 -6.8(16) . . . . ?
O6 K2 O3 C13 46.1(13) . . . . ?
O8 K2 O3 C13 -171.3(14) . . . . ?
O10 K2 O3 C13 128.5(13) . . . . ?
O11 K2 O3 C13 -23.8(17) . . . . ?
O9 K2 O3 C13 -87.9(14) . . . . ?
C120 K2 O3 C13 -62.7(18) . . . . ?
C116 K2 O3 C13 -164.8(14) . . . . ?
O5 K1 O4 C33 51(2) . . . . ?
O7 K1 O4 C33 -85.5(13) . . . . ?
N6 K1 O4 C33 113.4(12) . . . . ?
N3 K1 O4 C33 27.6(12) . . . . ?
C40 K1 O4 C33 109.3(13) . . . . ?
C77 K1 O4 C33 158.9(12) . . . . ?
C78 K1 O4 C33 136.3(12) . . . . ?
C25 K1 O4 C33 35.2(13) . . . . ?
C24 K1 O4 C33 -16.4(12) . . . . ?
C51 K1 O4 C33 101.9(17) . . . . ?
C19 K1 O4 C33 4.1(12) . . . . ?
O7 K1 O5 C51 -130.6(13) . . . . ?
O4 K1 O5 C51 94(2) . . . . ?
N6 K1 O5 C51 30.5(13) . . . . ?
N3 K1 O5 C51 116.8(13) . . . . ?
C40 K1 O5 C51 39.3(14) . . . . ?
C77 K1 O5 C51 -14.0(14) . . . . ?
C78 K1 O5 C51 6.1(13) . . . . ?
C25 K1 O5 C51 110.8(14) . . . . ?
C24 K1 O5 C51 161.1(13) . . . . ?
C19 K1 O5 C51 139.0(13) . . . . ?
O3 K2 O6 C45 29.8(14) . . . . ?
O8 K2 O6 C45 -41.4(17) . . . . ?
O10 K2 O6 C45 -102.4(14) . . . . ?
O11 K2 O6 C45 176.2(15) . . . . ?
O9 K2 O6 C45 117.6(14) . . . . ?
C120 K2 O6 C45 -173.5(15) . . . . ?
C116 K2 O6 C45 -15.4(16) . . . . ?
O5 K1 O7 C104 32(5) . . . . ?
O4 K1 O7 C104 -157(5) . . . . ?
N6 K1 O7 C104 -65(5) . . . . ?
N3 K1 O7 C104 121(5) . . . . ?
C40 K1 O7 C104 -125(5) . . . . ?
C77 K1 O7 C104 -66(5) . . . . ?
C78 K1 O7 C104 -53(5) . . . . ?
C25 K1 O7 C104 98(5) . . . . ?
C24 K1 O7 C104 115(5) . . . . ?
C51 K1 O7 C104 20(5) . . . . ?
C19 K1 O7 C104 126(5) . . . . ?
O5 K1 O7 C101 -169.3(19) . . . . ?
O4 K1 O7 C101 1(2) . . . . ?
N6 K1 O7 C101 93(2) . . . . ?
N3 K1 O7 C101 -80(2) . . . . ?
C40 K1 O7 C101 33(3) . . . . ?
C77 K1 O7 C101 93(2) . . . . ?
C78 K1 O7 C101 105(2) . . . . ?
C25 K1 O7 C101 -104(2) . . . . ?
C24 K1 O7 C101 -86(2) . . . . ?
C51 K1 O7 C101 178.5(19) . . . . ?
C19 K1 O7 C101 -75(2) . . . . ?
O6 K2 O9 C108 -121.0(16) . . . . ?
O3 K2 O9 C108 -35.8(17) . . . . ?
O8 K2 O9 C108 45.8(17) . . . . ?
O10 K2 O9 C108 111.2(17) . . . . ?
O11 K2 O9 C108 177.4(17) . . . . ?
C120 K2 O9 C108 155.2(18) . . . . ?
C116 K2 O9 C108 29.4(16) . . . . ?
O6 K2 O9 C105 -1(2) . . . . ?
O3 K2 O9 C105 84.0(18) . . . . ?
O8 K2 O9 C105 165.5(18) . . . . ?
O10 K2 O9 C105 -129.0(17) . . . . ?
O11 K2 O9 C105 -62.8(18) . . . . ?
C120 K2 O9 C105 -85.1(18) . . . . ?
C116 K2 O9 C105 149.2(18) . . . . ?
O6 K2 O10 C109 87.8(13) . . . . ?
O3 K2 O10 C109 6.2(15) . . . . ?
O8 K2 O10 C109 -57.0(13) . . . . ?
O11 K2 O10 C109 170.3(14) . . . . ?
O9 K2 O10 C109 -126.9(13) . . . . ?
C120 K2 O10 C109 -169.0(14) . . . . ?
C116 K2 O10 C109 -50.8(13) . . . . ?
O6 K2 O10 C112 -39.7(17) . . . . ?
O3 K2 O10 C112 -121.2(17) . . . . ?
O8 K2 O10 C112 175.6(18) . . . . ?
O11 K2 O10 C112 42.8(18) . . . . ?
O9 K2 O10 C112 105.6(17) . . . . ?
C120 K2 O10 C112 63.6(18) . . . . ?
C116 K2 O10 C112 -178.3(18) . . . . ?
O6 K2 O11 C117 -15(4) . . . . ?
O3 K2 O11 C117 55(5) . . . . ?
O8 K2 O11 C117 -166(4) . . . . ?
O10 K2 O11 C117 -104(4) . . . . ?
O9 K2 O11 C117 125(4) . . . . ?
C120 K2 O11 C117 -168(5) . . . . ?
C116 K2 O11 C117 176(4) . . . . ?
O6 K2 O11 C120 152(2) . . . . ?
O3 K2 O11 C120 -136.9(18) . . . . ?
O8 K2 O11 C120 1(2) . . . . ?
O10 K2 O11 C120 64(2) . . . . ?
O9 K2 O11 C120 -68(2) . . . . ?
C116 K2 O11 C120 -16(3) . . . . ?
O1 Fe1 N2 C13 -9.9(10) . . . . ?
N3 Fe1 N2 C13 -130.5(9) . . . . ?
N4 Fe1 N2 C13 114.2(9) . . . . ?
K1 Fe1 N2 C13 -96.0(10) . . . . ?
O1 Fe1 N2 C12 154.2(8) . . . . ?
N3 Fe1 N2 C12 33.6(9) . . . . ?
N4 Fe1 N2 C12 -81.7(10) . . . . ?
K1 Fe1 N2 C12 68.2(11) . . . . ?
O1 Fe1 N3 C25 -61.7(12) . . . . ?
N2 Fe1 N3 C25 59.7(12) . . . . ?
N4 Fe1 N3 C25 -169.4(11) . . . . ?
K1 Fe1 N3 C25 -99.9(12) . . . . ?
O1 Fe1 N3 C19 137.6(10) . . . . ?
N2 Fe1 N3 C19 -101.0(10) . . . . ?
N4 Fe1 N3 C19 29.9(11) . . . . ?
K1 Fe1 N3 C19 99.4(10) . . . . ?
O1 Fe1 N3 K1 38.2(4) . . . . ?
N2 Fe1 N3 K1 159.6(3) . . . . ?
N4 Fe1 N3 K1 -69.5(4) . . . . ?
O5 K1 N3 C25 -14.5(9) . . . . ?
O7 K1 N3 C25 -112.8(10) . . . . ?
O4 K1 N3 C25 160.1(9) . . . . ?
N6 K1 N3 C25 69.3(9) . . . . ?
C40 K1 N3 C25 91.7(9) . . . . ?
C77 K1 N3 C25 76.0(10) . . . . ?
C78 K1 N3 C25 63.5(9) . . . . ?
C24 K1 N3 C25 -104.6(10) . . . . ?
C51 K1 N3 C25 -0.9(9) . . . . ?
C19 K1 N3 C25 -124.6(13) . . . . ?
O5 K1 N3 C19 110.2(8) . . . . ?
O7 K1 N3 C19 11.8(9) . . . . ?
O4 K1 N3 C19 -75.3(8) . . . . ?
N6 K1 N3 C19 -166.0(8) . . . . ?
C40 K1 N3 C19 -143.7(8) . . . . ?
C77 K1 N3 C19 -159.4(8) . . . . ?
C78 K1 N3 C19 -171.9(8) . . . . ?
C25 K1 N3 C19 124.6(13) . . . . ?
C24 K1 N3 C19 20.0(7) . . . . ?
C51 K1 N3 C19 123.8(8) . . . . ?
O5 K1 N3 Fe1 -136.1(4) . . . . ?
O7 K1 N3 Fe1 125.6(5) . . . . ?
O4 K1 N3 Fe1 38.5(4) . . . . ?
N6 K1 N3 Fe1 -52.3(4) . . . . ?
C40 K1 N3 Fe1 -29.9(4) . . . . ?
C77 K1 N3 Fe1 -45.7(6) . . . . ?
C78 K1 N3 Fe1 -58.1(5) . . . . ?
C25 K1 N3 Fe1 -121.6(10) . . . . ?
C24 K1 N3 Fe1 133.8(6) . . . . ?
C51 K1 N3 Fe1 -122.5(4) . . . . ?
C19 K1 N3 Fe1 113.7(8) . . . . ?
O1 Fe1 N4 C33 -51.7(12) . . . . ?
N3 Fe1 N4 C33 63.2(12) . . . . ?
N2 Fe1 N4 C33 179.6(11) . . . . ?
K1 Fe1 N4 C33 14.1(11) . . . . ?
O1 Fe1 N4 C1 135.1(9) . . . . ?
N3 Fe1 N4 C1 -110.0(9) . . . . ?
N2 Fe1 N4 C1 6.4(11) . . . . ?
K1 Fe1 N4 C1 -159.1(9) . . . . ?
O2 Fe2 N6 C40 -55.2(13) . . . . ?
N7 Fe2 N6 C40 66.0(12) . . . . ?
N8 Fe2 N6 C40 -165.3(12) . . . . ?
K1 Fe2 N6 C40 -98.4(12) . . . . ?
O2 Fe2 N6 C78 141.3(11) . . . . ?
N7 Fe2 N6 C78 -97.5(11) . . . . ?
N8 Fe2 N6 C78 31.3(12) . . . . ?
K1 Fe2 N6 C78 98.1(11) . . . . ?
O2 Fe2 N6 K1 43.2(5) . . . . ?
N7 Fe2 N6 K1 164.4(4) . . . . ?
N8 Fe2 N6 K1 -66.8(5) . . . . ?
O5 K1 N6 C40 158.0(9) . . . . ?
O7 K1 N6 C40 -102.0(16) . . . . ?
O4 K1 N6 C40 -9.7(9) . . . . ?
N3 K1 N6 C40 72.0(9) . . . . ?
C77 K1 N6 C40 -101.0(10) . . . . ?
C78 K1 N6 C40 -121.4(13) . . . . ?
C25 K1 N6 C40 93.1(9) . . . . ?
C24 K1 N6 C40 77.5(10) . . . . ?
C51 K1 N6 C40 166.2(9) . . . . ?
C19 K1 N6 C40 66.1(9) . . . . ?
O5 K1 N6 C78 -80.6(9) . . . . ?
O7 K1 N6 C78 19.4(18) . . . . ?
O4 K1 N6 C78 111.7(9) . . . . ?
N3 K1 N6 C78 -166.6(9) . . . . ?
C40 K1 N6 C78 121.4(13) . . . . ?
C77 K1 N6 C78 20.4(8) . . . . ?
C25 K1 N6 C78 -145.5(9) . . . . ?
C24 K1 N6 C78 -161.1(8) . . . . ?
C51 K1 N6 C78 -72.4(9) . . . . ?
C19 K1 N6 C78 -172.5(8) . . . . ?
O5 K1 N6 Fe2 33.6(4) . . . . ?
O7 K1 N6 Fe2 133.6(14) . . . . ?
O4 K1 N6 Fe2 -134.2(4) . . . . ?
N3 K1 N6 Fe2 -52.5(4) . . . . ?
C40 K1 N6 Fe2 -124.4(10) . . . . ?
C77 K1 N6 Fe2 134.6(6) . . . . ?
C78 K1 N6 Fe2 114.2(9) . . . . ?
C25 K1 N6 Fe2 -31.3(4) . . . . ?
C24 K1 N6 Fe2 -47.0(6) . . . . ?
C51 K1 N6 Fe2 41.7(4) . . . . ?
C19 K1 N6 Fe2 -58.3(4) . . . . ?
O2 Fe2 N7 C45 -10.5(11) . . . . ?
N6 Fe2 N7 C45 -131.2(9) . . . . ?
N8 Fe2 N7 C45 110.0(10) . . . . ?
K1 Fe2 N7 C45 -102.0(11) . . . . ?
O2 Fe2 N7 C72 152.4(9) . . . . ?
N6 Fe2 N7 C72 31.7(10) . . . . ?
N8 Fe2 N7 C72 -87.1(10) . . . . ?
K1 Fe2 N7 C72 60.9(13) . . . . ?
O2 Fe2 N8 C51 -52.6(15) . . . . ?
N6 Fe2 N8 C51 63.3(15) . . . . ?
N7 Fe2 N8 C51 -177.5(13) . . . . ?
K1 Fe2 N8 C51 16.0(14) . . . . ?
O2 Fe2 N8 C61 137.1(10) . . . . ?
N6 Fe2 N8 C61 -106.9(11) . . . . ?
N7 Fe2 N8 C61 12.2(13) . . . . ?
K1 Fe2 N8 C61 -154.3(11) . . . . ?
C33 N4 C1 C6 -136.8(14) . . . . ?
Fe1 N4 C1 C6 36.5(14) . . . . ?
C33 N4 C1 C2 53(2) . . . . ?
Fe1 N4 C1 C2 -133.8(12) . . . . ?
C6 C1 C2 C3 -2(2) . . . . ?
N4 C1 C2 C3 168.1(13) . . . . ?
C1 C2 C3 C4 0(2) . . . . ?
C2 C3 C4 C5 0(3) . . . . ?
C3 C4 C5 C6 2(2) . . . . ?
N4 C1 C6 C5 -166.4(13) . . . . ?
C2 C1 C6 C5 5(2) . . . . ?
N4 C1 C6 N1 9.4(18) . . . . ?
C2 C1 C6 N1 -179.5(12) . . . . ?
C4 C5 C6 C1 -5(2) . . . . ?
C4 C5 C6 N1 179.8(14) . . . . ?
C20 N1 C6 C1 65.0(17) . . . . ?
C7 N1 C6 C1 -151.4(12) . . . . ?
C20 N1 C6 C5 -119.2(15) . . . . ?
C7 N1 C6 C5 24.4(19) . . . . ?
C6 N1 C7 C8 -92.5(17) . . . . ?
C20 N1 C7 C8 53.3(18) . . . . ?
C6 N1 C7 C12 85.4(16) . . . . ?
C20 N1 C7 C12 -128.8(13) . . . . ?
C12 C7 C8 C9 3(2) . . . . ?
N1 C7 C8 C9 -179.7(14) . . . . ?
C7 C8 C9 C10 -1(3) . . . . ?
C8 C9 C10 C11 0(3) . . . . ?
C9 C10 C11 C12 0(3) . . . . ?
C10 C11 C12 C7 2(2) . . . . ?
C10 C11 C12 N2 -177.4(13) . . . . ?
C8 C7 C12 C11 -3(2) . . . . ?
N1 C7 C12 C11 178.9(12) . . . . ?
C8 C7 C12 N2 176.4(13) . . . . ?
N1 C7 C12 N2 -1.5(18) . . . . ?
C13 N2 C12 C11 16.4(19) . . . . ?
Fe1 N2 C12 C11 -147.4(12) . . . . ?
C13 N2 C12 C7 -163.2(12) . . . . ?
Fe1 N2 C12 C7 33.0(14) . . . . ?
K2 O3 C13 N2 -144.8(11) . . . . ?
K2 O3 C13 C14 36.2(19) . . . . ?
C12 N2 C13 O3 -13.8(19) . . . . ?
Fe1 N2 C13 O3 149.6(11) . . . . ?
C12 N2 C13 C14 165.3(10) . . . . ?
Fe1 N2 C13 C14 -31.3(13) . . . . ?
O3 C13 C14 C18 -44.9(17) . . . . ?
N2 C13 C14 C18 136.0(12) . . . . ?
O3 C13 C14 C32 131.9(13) . . . . ?
N2 C13 C14 C32 -47.2(16) . . . . ?
C32 C15 C16 C17 -1(2) . . . . ?
C15 C16 C17 C18 3(2) . . . . ?
C32 C14 C18 C17 4(2) . . . . ?
C13 C14 C18 C17 -179.2(12) . . . . ?
C16 C17 C18 C14 -4(2) . . . . ?
C25 N3 C19 C20 -129.2(15) . . . . ?
Fe1 N3 C19 C20 31.0(17) . . . . ?
K1 N3 C19 C20 128.4(13) . . . . ?
C25 N3 C19 C24 58(2) . . . . ?
Fe1 N3 C19 C24 -141.9(13) . . . . ?
K1 N3 C19 C24 -44.5(16) . . . . ?
C25 N3 C19 K1 102.5(13) . . . . ?
Fe1 N3 C19 K1 -97.4(8) . . . . ?
O5 K1 C19 C20 -168.6(13) . . . . ?
O7 K1 C19 C20 92.0(14) . . . . ?
O4 K1 C19 C20 1.4(13) . . . . ?
N6 K1 C19 C20 -84.1(14) . . . . ?
N3 K1 C19 C20 -98.8(16) . . . . ?
C40 K1 C19 C20 -62.8(14) . . . . ?
C77 K1 C19 C20 -64.2(17) . . . . ?
C78 K1 C19 C20 -88.3(14) . . . . ?
C25 K1 C19 C20 -127.5(15) . . . . ?
C24 K1 C19 C20 118.6(17) . . . . ?
C51 K1 C19 C20 -158.2(13) . . . . ?
O5 K1 C19 C24 72.9(9) . . . . ?
O7 K1 C19 C24 -26.5(9) . . . . ?
O4 K1 C19 C24 -117.1(9) . . . . ?
N6 K1 C19 C24 157.3(8) . . . . ?
N3 K1 C19 C24 142.6(13) . . . . ?
C40 K1 C19 C24 178.6(8) . . . . ?
C77 K1 C19 C24 177.2(9) . . . . ?
C78 K1 C19 C24 153.1(8) . . . . ?
C25 K1 C19 C24 113.9(10) . . . . ?
C51 K1 C19 C24 83.2(9) . . . . ?
O5 K1 C19 N3 -69.7(8) . . . . ?
O7 K1 C19 N3 -169.1(8) . . . . ?
O4 K1 C19 N3 100.3(8) . . . . ?
N6 K1 C19 N3 14.7(8) . . . . ?
C40 K1 C19 N3 36.0(8) . . . . ?
C77 K1 C19 N3 34.6(12) . . . . ?
C78 K1 C19 N3 10.5(10) . . . . ?
C25 K1 C19 N3 -28.7(7) . . . . ?
C24 K1 C19 N3 -142.6(13) . . . . ?
C51 K1 C19 N3 -59.4(8) . . . . ?
C24 C19 C20 C21 -4(2) . . . . ?
N3 C19 C20 C21 -177.2(15) . . . . ?
K1 C19 C20 C21 -104.8(17) . . . . ?
C24 C19 C20 N1 177.5(14) . . . . ?
N3 C19 C20 N1 4(2) . . . . ?
K1 C19 C20 N1 76.9(17) . . . . ?
C6 N1 C20 C19 -134.5(14) . . . . ?
C7 N1 C20 C19 78.8(17) . . . . ?
C6 N1 C20 C21 47(2) . . . . ?
C7 N1 C20 C21 -99.6(16) . . . . ?
C19 C20 C21 C22 3(3) . . . . ?
N1 C20 C21 C22 -178.3(16) . . . . ?
C20 C21 C22 C23 -1(3) . . . . ?
C21 C22 C23 C24 -1(3) . . . . ?
C20 C19 C24 C23 2(3) . . . . ?
N3 C19 C24 C23 174.9(16) . . . . ?
K1 C19 C24 C23 136.6(17) . . . . ?
C20 C19 C24 K1 -134.4(14) . . . . ?
N3 C19 C24 K1 38.4(14) . . . . ?
C22 C23 C24 C19 0(3) . . . . ?
C22 C23 C24 K1 107(2) . . . . ?
O5 K1 C24 C19 -107.3(9) . . . . ?
O7 K1 C24 C19 151.5(10) . . . . ?
O4 K1 C24 C19 60.0(9) . . . . ?
N6 K1 C24 C19 -28.3(10) . . . . ?
N3 K1 C24 C19 -20.4(7) . . . . ?
C40 K1 C24 C19 -1.6(10) . . . . ?
C77 K1 C24 C19 -15(5) . . . . ?
C78 K1 C24 C19 -44.9(13) . . . . ?
C25 K1 C24 C19 -47.6(8) . . . . ?
C51 K1 C24 C19 -102.3(9) . . . . ?
O5 K1 C24 C23 130.8(15) . . . . ?
O7 K1 C24 C23 29.6(14) . . . . ?
O4 K1 C24 C23 -61.9(15) . . . . ?
N6 K1 C24 C23 -150.2(13) . . . . ?
N3 K1 C24 C23 -142.3(16) . . . . ?
C40 K1 C24 C23 -123.5(14) . . . . ?
C77 K1 C24 C23 -137(4) . . . . ?
C78 K1 C24 C23 -166.8(13) . . . . ?
C25 K1 C24 C23 -169.4(16) . . . . ?
C51 K1 C24 C23 135.8(14) . . . . ?
C19 K1 C24 C23 -121.9(19) . . . . ?
Fe2 O2 C25 N3 63(2) . . . . ?
Fe2 O2 C25 C26 -119.3(16) . . . . ?
Fe2 O2 C25 K1 7.1(17) . . . . ?
C19 N3 C25 O2 -172.6(13) . . . . ?
Fe1 N3 C25 O2 28.7(19) . . . . ?
K1 N3 C25 O2 -69.8(13) . . . . ?
C19 N3 C25 C26 9(2) . . . . ?
Fe1 N3 C25 C26 -149.2(12) . . . . ?
K1 N3 C25 C26 112.3(14) . . . . ?
C19 N3 C25 K1 -102.8(13) . . . . ?
Fe1 N3 C25 K1 98.5(9) . . . . ?
O5 K1 C25 O2 -69.4(8) . . . . ?
O7 K1 C25 O2 -155.5(8) . . . . ?
O4 K1 C25 O2 106.5(8) . . . . ?
N6 K1 C25 O2 18.9(7) . . . . ?
N3 K1 C25 O2 126.6(13) . . . . ?
C40 K1 C25 O2 42.3(7) . . . . ?
C77 K1 C25 O2 7.0(9) . . . . ?
C78 K1 C25 O2 5.2(8) . . . . ?
C24 K1 C25 O2 -176.1(9) . . . . ?
C51 K1 C25 O2 -54.3(8) . . . . ?
C19 K1 C25 O2 157.3(10) . . . . ?
O5 K1 C25 N3 163.9(10) . . . . ?
O7 K1 C25 N3 77.9(10) . . . . ?
O4 K1 C25 N3 -20.2(9) . . . . ?
N6 K1 C25 N3 -107.7(9) . . . . ?
C40 K1 C25 N3 -84.3(9) . . . . ?
C77 K1 C25 N3 -119.6(9) . . . . ?
C78 K1 C25 N3 -121.4(9) . . . . ?
C24 K1 C25 N3 57.3(8) . . . . ?
C51 K1 C25 N3 179.1(10) . . . . ?
C19 K1 C25 N3 30.6(8) . . . . ?
O5 K1 C25 C26 50.3(10) . . . . ?
O7 K1 C25 C26 -35.8(12) . . . . ?
O4 K1 C25 C26 -133.8(10) . . . . ?
N6 K1 C25 C26 138.6(11) . . . . ?
N3 K1 C25 C26 -113.6(15) . . . . ?
C40 K1 C25 C26 162.1(11) . . . . ?
C77 K1 C25 C26 126.7(10) . . . . ?
C78 K1 C25 C26 124.9(10) . . . . ?
C24 K1 C25 C26 -56.3(10) . . . . ?
C51 K1 C25 C26 65.5(10) . . . . ?
C19 K1 C25 C26 -83.0(11) . . . . ?
O2 C25 C26 C27 -143.2(15) . . . . ?
N3 C25 C26 C27 35(2) . . . . ?
K1 C25 C26 C27 110.2(16) . . . . ?
O2 C25 C26 C31 38(2) . . . . ?
N3 C25 C26 C31 -144.1(15) . . . . ?
K1 C25 C26 C31 -68.8(16) . . . . ?
C31 C26 C27 C28 0(2) . . . . ?
C25 C26 C27 C28 -179.3(15) . . . . ?
C26 C27 C28 C29 0(3) . . . . ?
C27 C28 C29 C30 0(3) . . . . ?
C28 C29 C30 C31 1(3) . . . . ?
C29 C30 C31 C26 -1(3) . . . . ?
C27 C26 C31 C30 1(2) . . . . ?
C25 C26 C31 C30 179.9(15) . . . . ?
C16 C15 C32 C14 1(2) . . . . ?
C18 C14 C32 C15 -2(2) . . . . ?
C13 C14 C32 C15 -178.9(12) . . . . ?
K1 O4 C33 N4 -62.5(18) . . . . ?
K1 O4 C33 C34 116.0(13) . . . . ?
C1 N4 C33 O4 -174.8(13) . . . . ?
Fe1 N4 C33 O4 13(2) . . . . ?
C1 N4 C33 C34 7(2) . . . . ?
Fe1 N4 C33 C34 -165.5(11) . . . . ?
O4 C33 C34 C39 -130.6(15) . . . . ?
N4 C33 C34 C39 48(2) . . . . ?
O4 C33 C34 C35 43(2) . . . . ?
N4 C33 C34 C35 -138.9(16) . . . . ?
C39 C34 C35 C36 2(2) . . . . ?
C33 C34 C35 C36 -171.5(15) . . . . ?
C34 C35 C36 C37 -1(3) . . . . ?
C35 C36 C37 C38 -1(3) . . . . ?
C36 C37 C38 C39 2(3) . . . . ?
C35 C34 C39 C38 -2(2) . . . . ?
C33 C34 C39 C38 171.7(13) . . . . ?
C37 C38 C39 C34 0(2) . . . . ?
Fe1 O1 C40 N6 54(2) . . . . ?
Fe1 O1 C40 C41 -128.3(17) . . . . ?
Fe1 O1 C40 K1 -2.6(19) . . . . ?
C78 N6 C40 O1 -169.4(13) . . . . ?
Fe2 N6 C40 O1 28.2(18) . . . . ?
K1 N6 C40 O1 -70.2(12) . . . . ?
C78 N6 C40 C41 13(2) . . . . ?
Fe2 N6 C40 C41 -149.5(11) . . . . ?
K1 N6 C40 C41 112.1(13) . . . . ?
C78 N6 C40 K1 -99.2(13) . . . . ?
Fe2 N6 C40 K1 98.4(10) . . . . ?
O5 K1 C40 O1 103.6(8) . . . . ?
O7 K1 C40 O1 -99.4(13) . . . . ?
O4 K1 C40 O1 -64.3(7) . . . . ?
N6 K1 C40 O1 126.3(13) . . . . ?
N3 K1 C40 O1 21.2(7) . . . . ?
C77 K1 C40 O1 -173.5(9) . . . . ?
C78 K1 C40 O1 158.7(10) . . . . ?
C25 K1 C40 O1 43.7(7) . . . . ?
C24 K1 C40 O1 8.0(9) . . . . ?
C51 K1 C40 O1 113.2(8) . . . . ?
C19 K1 C40 O1 7.3(8) . . . . ?
O5 K1 C40 N6 -22.7(9) . . . . ?
O7 K1 C40 N6 134.3(12) . . . . ?
O4 K1 C40 N6 169.4(10) . . . . ?
N3 K1 C40 N6 -105.1(9) . . . . ?
C77 K1 C40 N6 60.2(9) . . . . ?
C78 K1 C40 N6 32.4(8) . . . . ?
C25 K1 C40 N6 -82.6(9) . . . . ?
C24 K1 C40 N6 -118.3(9) . . . . ?
C51 K1 C40 N6 -13.0(9) . . . . ?
C19 K1 C40 N6 -119.0(9) . . . . ?
O5 K1 C40 C41 -135.3(10) . . . . ?
O7 K1 C40 C41 21.6(16) . . . . ?
O4 K1 C40 C41 56.8(10) . . . . ?
N6 K1 C40 C41 -112.7(14) . . . . ?
N3 K1 C40 C41 142.2(10) . . . . ?
C77 K1 C40 C41 -52.4(10) . . . . ?
C78 K1 C40 C41 -80.3(11) . . . . ?
C25 K1 C40 C41 164.8(10) . . . . ?
C24 K1 C40 C41 129.0(10) . . . . ?
C51 K1 C40 C41 -125.7(10) . . . . ?
C19 K1 C40 C41 128.4(10) . . . . ?
O1 C40 C41 C42 -115.5(15) . . . . ?
N6 C40 C41 C42 62(2) . . . . ?
K1 C40 C41 C42 137.7(12) . . . . ?
O1 C40 C41 C48 62.6(18) . . . . ?
N6 C40 C41 C48 -119.7(15) . . . . ?
K1 C40 C41 C48 -44.2(16) . . . . ?
C48 C41 C42 C43 -4(2) . . . . ?
C40 C41 C42 C43 174.5(15) . . . . ?
C41 C42 C43 C44 6(3) . . . . ?
C42 C43 C44 C46 -5(3) . . . . ?
K2 O6 C45 N7 -134.5(13) . . . . ?
K2 O6 C45 C47 51.6(18) . . . . ?
C72 N7 C45 O6 -10(2) . . . . ?
Fe2 N7 C45 O6 150.8(11) . . . . ?
C72 N7 C45 C47 163.7(11) . . . . ?
Fe2 N7 C45 C47 -35.0(13) . . . . ?
C43 C44 C46 C48 2(3) . . . . ?
O6 C45 C47 C56 -43.2(18) . . . . ?
N7 C45 C47 C56 142.2(13) . . . . ?
O6 C45 C47 C49 131.0(14) . . . . ?
N7 C45 C47 C49 -43.6(16) . . . . ?
C44 C46 C48 C41 0(3) . . . . ?
C42 C41 C48 C46 1(2) . . . . ?
C40 C41 C48 C46 -177.5(14) . . . . ?
C56 C47 C49 C50 -4(2) . . . . ?
C45 C47 C49 C50 -177.9(13) . . . . ?
C47 C49 C50 C52 1(2) . . . . ?
K1 O5 C51 N8 -63(2) . . . . ?
K1 O5 C51 C53 117.9(15) . . . . ?
C61 N8 C51 O5 179.8(16) . . . . ?
Fe2 N8 C51 O5 11(2) . . . . ?
C61 N8 C51 C53 -1(3) . . . . ?
Fe2 N8 C51 C53 -169.5(13) . . . . ?
C61 N8 C51 K1 151.0(13) . . . . ?
Fe2 N8 C51 K1 -17.7(15) . . . . ?
O7 K1 C51 O5 52.5(14) . . . . ?
O4 K1 C51 O5 -135.4(16) . . . . ?
N6 K1 C51 O5 -147.6(14) . . . . ?
N3 K1 C51 O5 -62.9(13) . . . . ?
C40 K1 C51 O5 -142.2(13) . . . . ?
C77 K1 C51 O5 165.7(14) . . . . ?
C78 K1 C51 O5 -173.4(14) . . . . ?
C25 K1 C51 O5 -63.3(13) . . . . ?
C24 K1 C51 O5 -19.2(14) . . . . ?
C19 K1 C51 O5 -42.7(14) . . . . ?
O5 K1 C51 N8 129(2) . . . . ?
O7 K1 C51 N8 -178.1(11) . . . . ?
O4 K1 C51 N8 -6(2) . . . . ?
N6 K1 C51 N8 -18.2(11) . . . . ?
N3 K1 C51 N8 66.4(11) . . . . ?
C40 K1 C51 N8 -12.8(12) . . . . ?
C77 K1 C51 N8 -64.9(11) . . . . ?
C78 K1 C51 N8 -44.0(11) . . . . ?
C25 K1 C51 N8 66.1(11) . . . . ?
C24 K1 C51 N8 110.1(11) . . . . ?
C19 K1 C51 N8 86.7(12) . . . . ?
O5 K1 C51 C53 -79.7(19) . . . . ?
O7 K1 C51 C53 -27.3(17) . . . . ?
O4 K1 C51 C53 144.9(15) . . . . ?
N6 K1 C51 C53 132.6(16) . . . . ?
N3 K1 C51 C53 -142.7(15) . . . . ?
C40 K1 C51 C53 138.0(15) . . . . ?
C77 K1 C51 C53 86.0(15) . . . . ?
C78 K1 C51 C53 106.9(16) . . . . ?
C25 K1 C51 C53 -143.0(16) . . . . ?
C24 K1 C51 C53 -99.0(15) . . . . ?
C19 K1 C51 C53 -122.5(15) . . . . ?
C49 C50 C52 C54 1(3) . . . . ?
O5 C51 C53 C60 -131.1(19) . . . . ?
N8 C51 C53 C60 49(3) . . . . ?
K1 C51 C53 C60 -96.6(18) . . . . ?
O5 C51 C53 C55 46(2) . . . . ?
N8 C51 C53 C55 -133.3(19) . . . . ?
K1 C51 C53 C55 80.6(19) . . . . ?
C50 C52 C54 C56 -1(3) . . . . ?
C60 C53 C55 C57 2(3) . . . . ?
C51 C53 C55 C57 -175.5(17) . . . . ?
C49 C47 C56 C54 4(2) . . . . ?
C45 C47 C56 C54 177.9(14) . . . . ?
C52 C54 C56 C47 -1(3) . . . . ?
C53 C55 C57 C58 -3(3) . . . . ?
C55 C57 C58 C59 3(3) . . . . ?
C57 C58 C59 C60 -1(3) . . . . ?
C55 C53 C60 C59 -1(3) . . . . ?
C51 C53 C60 C59 176.4(16) . . . . ?
C58 C59 C60 C53 1(3) . . . . ?
C51 N8 C61 C66 -133.5(17) . . . . ?
Fe2 N8 C61 C66 36.3(16) . . . . ?
C51 N8 C61 C62 56(2) . . . . ?
Fe2 N8 C61 C62 -134.4(12) . . . . ?
C66 C61 C62 C63 1(2) . . . . ?
N8 C61 C62 C63 172.2(14) . . . . ?
C61 C62 C63 C64 -3(2) . . . . ?
C62 C63 C64 C65 3(3) . . . . ?
C63 C64 C65 C66 -2(2) . . . . ?
C64 C65 C66 C61 1(2) . . . . ?
C64 C65 C66 N5 -178.7(14) . . . . ?
C62 C61 C66 C65 0(2) . . . . ?
N8 C61 C66 C65 -171.8(13) . . . . ?
C62 C61 C66 N5 178.9(12) . . . . ?
N8 C61 C66 N5 7.5(19) . . . . ?
C73 N5 C66 C65 -111.6(17) . . . . ?
C67 N5 C66 C65 31(2) . . . . ?
C73 N5 C66 C61 69.2(18) . . . . ?
C67 N5 C66 C61 -147.8(14) . . . . ?
C73 N5 C67 C72 -132.9(14) . . . . ?
C66 N5 C67 C72 83.2(16) . . . . ?
C73 N5 C67 C68 46.8(18) . . . . ?
C66 N5 C67 C68 -97.1(17) . . . . ?
C72 C67 C68 C69 0(2) . . . . ?
N5 C67 C68 C69 -179.3(14) . . . . ?
C67 C68 C69 C70 -1(3) . . . . ?
C68 C69 C70 C71 3(3) . . . . ?
C69 C70 C71 C72 -5(2) . . . . ?
C68 C67 C72 N7 178.9(14) . . . . ?
N5 C67 C72 N7 -1(2) . . . . ?
C68 C67 C72 C71 -3(2) . . . . ?
N5 C67 C72 C71 177.2(12) . . . . ?
C45 N7 C72 C67 -164.3(13) . . . . ?
Fe2 N7 C72 C67 33.6(16) . . . . ?
C45 N7 C72 C71 17(2) . . . . ?
Fe2 N7 C72 C71 -144.8(12) . . . . ?
C70 C71 C72 C67 5(2) . . . . ?
C70 C71 C72 N7 -176.8(13) . . . . ?
C66 N5 C73 C74 41(3) . . . . ?
C67 N5 C73 C74 -103(2) . . . . ?
C66 N5 C73 C78 -139.9(16) . . . . ?
C67 N5 C73 C78 76(2) . . . . ?
C78 C73 C74 C75 0(4) . . . . ?
N5 C73 C74 C75 180(2) . . . . ?
C73 C74 C75 C76 1(4) . . . . ?
C74 C75 C76 C77 -2(5) . . . . ?
C75 C76 C77 C78 2(4) . . . . ?
C75 C76 C77 K1 103(3) . . . . ?
O5 K1 C77 C76 -63.0(15) . . . . ?
O7 K1 C77 C76 39.0(16) . . . . ?
O4 K1 C77 C76 130.1(15) . . . . ?
N6 K1 C77 C76 -140.7(17) . . . . ?
N3 K1 C77 C76 -150.0(14) . . . . ?
C40 K1 C77 C76 -169.2(17) . . . . ?
C78 K1 C77 C76 -119.8(19) . . . . ?
C25 K1 C77 C76 -124.2(15) . . . . ?
C24 K1 C77 C76 -155(4) . . . . ?
C51 K1 C77 C76 -66.8(15) . . . . ?
C19 K1 C77 C76 -167.5(13) . . . . ?
O5 K1 C77 C78 56.8(10) . . . . ?
O7 K1 C77 C78 158.8(10) . . . . ?
O4 K1 C77 C78 -110.1(9) . . . . ?
N6 K1 C77 C78 -20.9(8) . . . . ?
N3 K1 C77 C78 -30.2(11) . . . . ?
C40 K1 C77 C78 -49.4(9) . . . . ?
C25 K1 C77 C78 -4.4(11) . . . . ?
C24 K1 C77 C78 -35(5) . . . . ?
C51 K1 C77 C78 53.0(9) . . . . ?
C19 K1 C77 C78 -47.7(14) . . . . ?
C74 C73 C78 C77 0(3) . . . . ?
N5 C73 C78 C77 -179.8(18) . . . . ?
C74 C73 C78 N6 -169.6(19) . . . . ?
N5 C73 C78 N6 11(3) . . . . ?
C74 C73 C78 K1 -96(2) . . . . ?
N5 C73 C78 K1 84.3(19) . . . . ?
C76 C77 C78 C73 -1(3) . . . . ?
K1 C77 C78 C73 -129.5(17) . . . . ?
C76 C77 C78 N6 168(2) . . . . ?
K1 C77 C78 N6 39.2(16) . . . . ?
C76 C77 C78 K1 129(2) . . . . ?
C40 N6 C78 C73 -137.6(16) . . . . ?
Fe2 N6 C78 C73 26(2) . . . . ?
K1 N6 C78 C73 123.8(16) . . . . ?
C40 N6 C78 C77 54(2) . . . . ?
Fe2 N6 C78 C77 -142.3(16) . . . . ?
K1 N6 C78 C77 -45.0(19) . . . . ?
C40 N6 C78 K1 98.6(12) . . . . ?
Fe2 N6 C78 K1 -97.3(8) . . . . ?
O5 K1 C78 C73 -6.4(13) . . . . ?
O7 K1 C78 C73 86.8(15) . . . . ?
O4 K1 C78 C73 -172.5(13) . . . . ?
N6 K1 C78 C73 -102.3(16) . . . . ?
N3 K1 C78 C73 -88.1(13) . . . . ?
C40 K1 C78 C73 -132.9(15) . . . . ?
C77 K1 C78 C73 115.6(17) . . . . ?
C25 K1 C78 C73 -68.1(14) . . . . ?
C24 K1 C78 C73 -70.3(16) . . . . ?
C51 K1 C78 C73 -4.7(13) . . . . ?
C19 K1 C78 C73 -92.6(14) . . . . ?
O5 K1 C78 C77 -122.1(10) . . . . ?
O7 K1 C78 C77 -28.8(13) . . . . ?
O4 K1 C78 C77 71.9(10) . . . . ?
N6 K1 C78 C77 142.1(15) . . . . ?
N3 K1 C78 C77 156.2(9) . . . . ?
C40 K1 C78 C77 111.4(11) . . . . ?
C25 K1 C78 C77 176.2(9) . . . . ?
C24 K1 C78 C77 174.1(9) . . . . ?
C51 K1 C78 C77 -120.3(10) . . . . ?
C19 K1 C78 C77 151.8(9) . . . . ?
O5 K1 C78 N6 95.9(9) . . . . ?
O7 K1 C78 N6 -170.9(9) . . . . ?
O4 K1 C78 N6 -70.2(9) . . . . ?
N3 K1 C78 N6 14.2(9) . . . . ?
C40 K1 C78 N6 -30.6(7) . . . . ?
C77 K1 C78 N6 -142.1(15) . . . . ?
C25 K1 C78 N6 34.2(9) . . . . ?
C24 K1 C78 N6 32.0(13) . . . . ?
C51 K1 C78 N6 97.6(9) . . . . ?
C19 K1 C78 N6 9.7(11) . . . . ?
C104 O7 C101 C102 31(4) . . . . ?
K1 O7 C101 C102 -133.9(16) . . . . ?
C104 O7 C101 K1 165(4) . . . . ?
O5 K1 C101 O7 12(2) . . . . ?
O4 K1 C101 O7 -179(2) . . . . ?
N6 K1 C101 O7 -134.9(18) . . . . ?
N3 K1 C101 O7 107.6(19) . . . . ?
C40 K1 C101 O7 -160.0(17) . . . . ?
C77 K1 C101 O7 -97(2) . . . . ?
C78 K1 C101 O7 -99(2) . . . . ?
C25 K1 C101 O7 89.0(19) . . . . ?
C24 K1 C101 O7 86(2) . . . . ?
C51 K1 C101 O7 -2(2) . . . . ?
C19 K1 C101 O7 104(2) . . . . ?
O5 K1 C101 C102 73(3) . . . . ?
O7 K1 C101 C102 60(2) . . . . ?
O4 K1 C101 C102 -118(3) . . . . ?
N6 K1 C101 C102 -74(3) . . . . ?
N3 K1 C101 C102 168(2) . . . . ?
C40 K1 C101 C102 -100(2) . . . . ?
C77 K1 C101 C102 -37(3) . . . . ?
C78 K1 C101 C102 -38(3) . . . . ?
C25 K1 C101 C102 149(2) . . . . ?
C24 K1 C101 C102 146(3) . . . . ?
C51 K1 C101 C102 59(3) . . . . ?
C19 K1 C101 C102 164(3) . . . . ?
O7 C101 C102 C103 -31(3) . . . . ?
K1 C101 C102 C103 -65(3) . . . . ?
C101 C102 C103 C104 19(5) . . . . ?
C101 O7 C104 C103 -22(7) . . . . ?
K1 O7 C104 C103 139(4) . . . . ?
C102 C103 C104 O7 2(8) . . . . ?
C108 O9 C105 C106 32(3) . . . . ?
K2 O9 C105 C106 -97(3) . . . . ?
O9 C105 C106 C107 -15(4) . . . . ?
O9 C105 C106 C108 -22.5(19) . . . . ?
C105 C106 C107 C108 -12(4) . . . . ?
C106 C107 C108 O9 41(3) . . . . ?
C105 O9 C108 C107 -50(3) . . . . ?
K2 O9 C108 C107 89(3) . . . . ?
C105 O9 C108 C106 -21.9(18) . . . . ?
K2 O9 C108 C106 117.2(13) . . . . ?
C105 C106 C108 C107 170(4) . . . . ?
C105 C106 C108 O9 26(2) . . . . ?
C107 C106 C108 O9 -144(3) . . . . ?
C112 O10 C109 C110 7(3) . . . . ?
K2 O10 C109 C110 -126(2) . . . . ?
O10 C109 C110 C111 12(4) . . . . ?
C109 C110 C111 C112 -25(4) . . . . ?
C109 O10 C112 C111 -22(3) . . . . ?
K2 O10 C112 C111 110(2) . . . . ?
C110 C111 C112 O10 32(3) . . . . ?
O6 K2 O8 C116 93.2(13) . . . . ?
O3 K2 O8 C116 20.7(12) . . . . ?
O10 K2 O8 C116 158.4(14) . . . . ?
O11 K2 O8 C116 -136.0(13) . . . . ?
O9 K2 O8 C116 -71.7(13) . . . . ?
C120 K2 O8 C116 -135.6(14) . . . . ?
O6 K2 O8 C113 -112.2(13) . . . . ?
O3 K2 O8 C113 175.3(13) . . . . ?
O10 K2 O8 C113 -47.0(12) . . . . ?
O11 K2 O8 C113 18.5(16) . . . . ?
O9 K2 O8 C113 82.8(13) . . . . ?
C120 K2 O8 C113 19.0(14) . . . . ?
C116 K2 O8 C113 154.5(18) . . . . ?
O6 K2 O8 C115 21.2(14) . . . . ?
O3 K2 O8 C115 -51.3(11) . . . . ?
O10 K2 O8 C115 86.5(11) . . . . ?
O11 K2 O8 C115 152.0(12) . . . . ?
O9 K2 O8 C115 -143.7(11) . . . . ?
C120 K2 O8 C115 152.5(12) . . . . ?
C116 K2 O8 C115 -72.0(9) . . . . ?
C116 O8 C113 C114 -60.0 . . . . ?
C115 O8 C113 C114 -5.4 . . . . ?
K2 O8 C113 C114 141.5(15) . . . . ?
O8 C113 C114 C115 7.2 . . . . ?
C113 C114 C115 C116 30.6 . . . . ?
C113 C114 C115 O8 -6.4 . . . . ?
C116 O8 C115 C114 110.1 . . . . ?
C113 O8 C115 C114 5.9 . . . . ?
K2 O8 C115 C114 -144.2(11) . . . . ?
C113 O8 C115 C116 -104.2 . . . . ?
K2 O8 C115 C116 105.7(11) . . . . ?
C113 O8 C116 C115 75.3 . . . . ?
K2 O8 C116 C115 -121.8(13) . . . . ?
C113 O8 C116 K2 -162.9(13) . . . . ?
C115 O8 C116 K2 121.8(13) . . . . ?
C114 C115 C116 O8 -71.4 . . . . ?
C114 C115 C116 K2 -106.4(8) . . . . ?
O8 C115 C116 K2 -35.1(8) . . . . ?
O6 K2 C116 O8 -106.7(13) . . . . ?
O3 K2 C116 O8 -157.5(13) . . . . ?
O10 K2 C116 O8 -20.7(13) . . . . ?
O11 K2 C116 O8 56.0(16) . . . . ?
O9 K2 C116 O8 105.7(13) . . . . ?
C120 K2 C116 O8 49.2(15) . . . . ?
O6 K2 C116 C115 -45.4(9) . . . . ?
O3 K2 C116 C115 -96.2(9) . . . . ?
O8 K2 C116 C115 61.3(12) . . . . ?
O10 K2 C116 C115 40.6(8) . . . . ?
O11 K2 C116 C115 117.3(12) . . . . ?
O9 K2 C116 C115 167.0(8) . . . . ?
C120 K2 C116 C115 110.5(10) . . . . ?
C120 O11 C117 C118 -6(5) . . . . ?
K2 O11 C117 C118 162(3) . . . . ?
O11 C117 C118 C119 14(5) . . . . ?
C117 C118 C119 C120 -17(4) . . . . ?
C118 C119 C120 O11 13(3) . . . . ?
C118 C119 C120 K2 9(5) . . . . ?
C117 O11 C120 C119 -6(4) . . . . ?
K2 O11 C120 C119 -177.8(17) . . . . ?
C117 O11 C120 K2 172(3) . . . . ?
O6 K2 C120 C119 -24(5) . . . . ?
O3 K2 C120 C119 82(5) . . . . ?
O8 K2 C120 C119 -174(4) . . . . ?
O10 K2 C120 C119 -107(5) . . . . ?
O11 K2 C120 C119 5(4) . . . . ?
O9 K2 C120 C119 109(5) . . . . ?
C116 K2 C120 C119 172(4) . . . . ?
O6 K2 C120 O11 -28(2) . . . . ?
O3 K2 C120 O11 77(3) . . . . ?
O8 K2 C120 O11 -179(2) . . . . ?
O10 K2 C120 O11 -111(2) . . . . ?
O9 K2 C120 O11 105(2) . . . . ?
C116 K2 C120 O11 167.8(19) . . . . ?
C4S O1S C1S C2S -3(3) . . . . ?
O1S C1S C2S C3S -18(4) . . . . ?
C1S C2S C3S C4S 32(4) . . . . ?
C2S C3S C4S O1S -32(4) . . . . ?
C1S O1S C4S C3S 22(3) . . . . ?
C8S O2S C5S C6S -28(5) . . . . ?
C6' C7S C6S C5S 84(4) . . . . ?
C8S C7S C6S C5S -38(4) . . . . ?
C8' C7S C6S C5S -163(6) . . . . ?
O2S C5S C6S C7S 44(5) . . . . ?
C6' C7S C8S O2S -55(5) . . . . ?
C6S C7S C8S O2S 22(4) . . . . ?
C8' C7S C8S O2S 53(4) . . . . ?
C5S O2S C8S C7S 4(4) . . . . ?
C8' O2S' C5' C6' -8(11) . . . . ?
C6S C7S C6' C5' -16(5) . . . . ?
C8S C7S C6' C5' 77(6) . . . . ?
C8' C7S C6' C5' -47(5) . . . . ?
O2S' C5' C6' C7S 49(12) . . . . ?
C5' O2S' C8' C7S -18(6) . . . . ?
C6' C7S C8' O2S' 45(3) . . . . ?
C6S C7S C8' O2S' -17(4) . . . . ?
C8S C7S C8' O2S' -83(4) . . . . ?
